data_7715257
loop_
_publ_author_name
'Glenister, Mollie A.'
'Frese, Josef W. A.'
'Elsegood, Mark R. J.'
'Canaj, Angelos B.'
'Brechin, Euan K.'
'Redshaw, Carl'

_publ_section_title
;
 Reaction of Ph<sub>2</sub>C(X)(CO<sub>2</sub>H) (X = OH, NH<sub>2</sub>)
 with [VO(OR)<sub>3</sub>] (R = Et, <i>n</i>Pr): structure, magnetic
 susceptibility and ROP capability.
;
_journal_issue 12
_journal_name_full 'Dalton transactions (Cambridge, England : 2003)'
_journal_page_first 5351
_journal_page_last 5355
_journal_paper_doi 10.1039/d4dt00078a
_journal_volume 53
_journal_year 2024
_chemical_formula_moiety 'C192 H188 Na0.45 O48 V8, 6.38(C2 H3 N)'
_chemical_formula_sum 'C204.77 H207.15 N6.38 Na0.45 O48 V8'
_chemical_formula_weight 3943.41
_space_group_crystal_system monoclinic
_space_group_IT_number 14
_space_group_name_Hall '-P 2yn'
_space_group_name_H-M_alt 'P 1 21/n 1'
_atom_sites_solution_hydrogens geom
_atom_sites_solution_primary iterative
_atom_sites_solution_secondary difmap
_audit_creation_method SHELXL-2018/3
_audit_update_record
;
2024-02-22 deposited with the CCDC.	2024-02-27 downloaded from the CCDC.
;
_cell_angle_alpha 90
_cell_angle_beta 111.1170(12)
_cell_angle_gamma 90
_cell_formula_units_Z 2
_cell_length_a 21.4100(2)
_cell_length_b 19.24118(15)
_cell_length_c 25.4130(3)
_cell_measurement_reflns_used 68244
_cell_measurement_temperature 100(2)
_cell_measurement_theta_max 69.85
_cell_measurement_theta_min 2.23
_cell_volume 9765.95(18)
_computing_cell_refinement 'CrysAlisPro 1.171.40.39a (Rigaku OD, 2019)'
_computing_data_collection 'CrysAlisPro 1.171.40.39a (Rigaku OD, 2019)'
_computing_data_reduction 'CrysAlisPro 1.171.40.39a (Rigaku OD, 2019)'
_computing_molecular_graphics 'Bruker SHELXTL'
_computing_publication_material 'Bruker SHELXTL'
_computing_structure_refinement 'SHELXL-2018/3 (Sheldrick, 2018)'
_computing_structure_solution 'SHELXT-2018/2 (Sheldrick, 2015)'
_diffrn_ambient_temperature 100(2)
_diffrn_detector_area_resol_mean 10
_diffrn_measured_fraction_theta_full 1.000
_diffrn_measured_fraction_theta_max 1.000
_diffrn_measurement_device 'four-circle diffractometer'
_diffrn_measurement_device_type
; 
Rigaku 007HF equipped with Varimax confocal mirrors and 
an AFC11 goniometer and HyPix 6000 detector
;
_diffrn_measurement_method 'profile data from \w-scans'
_diffrn_radiation_collimation 0.3
_diffrn_radiation_type CuK\a
_diffrn_radiation_wavelength 1.54178
_diffrn_reflns_av_R_equivalents 0.0747
_diffrn_reflns_av_unetI/netI 0.0287
_diffrn_reflns_Laue_measured_fraction_full 1.000
_diffrn_reflns_Laue_measured_fraction_max 1.000
_diffrn_reflns_limit_h_max 25
_diffrn_reflns_limit_h_min -25
_diffrn_reflns_limit_k_max 22
_diffrn_reflns_limit_k_min -22
_diffrn_reflns_limit_l_max 30
_diffrn_reflns_limit_l_min -30
_diffrn_reflns_number 171151
_diffrn_reflns_point_group_measured_fraction_full 1.000
_diffrn_reflns_point_group_measured_fraction_max 1.000
_diffrn_reflns_theta_full 67.071
_diffrn_reflns_theta_max 67.071
_diffrn_reflns_theta_min 2.323
_diffrn_source 'Rotating-anode X-ray tube'
_exptl_absorpt_coefficient_mu 3.743
_exptl_absorpt_correction_T_max 1.000
_exptl_absorpt_correction_T_min 0.174
_exptl_absorpt_correction_type multi-scan
_exptl_absorpt_process_details
; 
CrysAlisPro 1.171.40.39a (Rigaku Oxford Diffraction, 2019). 
Empirical absorption correction using spherical harmonics, 
implemented in SCALE3 ABSPACK scaling algorithm. 
;
_exptl_crystal_colour 'dark orange'
_exptl_crystal_density_diffrn 1.341
_exptl_crystal_density_method 'not measured'
_exptl_crystal_description trapezoid
_exptl_crystal_F_000 4107
_exptl_crystal_recrystallization_method 'Re-crystallisation from solvent: acetonitrile'
_exptl_crystal_size_max 0.300
_exptl_crystal_size_mid 0.300
_exptl_crystal_size_min 0.100
_refine_diff_density_max 1.141
_refine_diff_density_min -0.507
_refine_diff_density_rms 0.091
_refine_ls_extinction_method none
_refine_ls_goodness_of_fit_ref 1.036
_refine_ls_hydrogen_treatment constr
_refine_ls_matrix_type full
_refine_ls_number_parameters 1464
_refine_ls_number_reflns 17412
_refine_ls_number_restraints 1819
_refine_ls_restrained_S_all 1.028
_refine_ls_R_factor_all 0.0827
_refine_ls_R_factor_gt 0.0717
_refine_ls_shift/su_max 0.001
_refine_ls_shift/su_mean 0.000
_refine_ls_structure_factor_coef Fsqd
_refine_ls_weighting_details 'w=1/[\s^2^(Fo^2^)+(0.1427P)^2^+9.3579P] where P=(Fo^2^+2Fc^2^)/3'
_refine_ls_weighting_scheme calc
_refine_ls_wR_factor_gt 0.2077
_refine_ls_wR_factor_ref 0.2190
_reflns_Friedel_coverage 0.000
_reflns_number_gt 14474
_reflns_number_total 17412
_reflns_threshold_expression 'I > 2\s(I)'
_cod_data_source_file d4dt00078a2.cif
_cod_data_source_block 5
_cod_depositor_comments 'Adding full bibliography for 7715254--7715261.cif.'
_cod_original_sg_symbol_H-M 'P 21/n'
_cod_database_code 7715257
_shelx_shelxl_version_number 2018/3
_shelx_space_group_comment
; 
The symmetry employed for this shelxl refinement is uniquely defined 
by the following loop, which should always be used as a source of 
symmetry information in preference to the above space-group names. 
They are only intended as comments. 
;
_shelx_estimated_absorpt_t_min 0.400
_shelx_estimated_absorpt_t_max 0.706

loop_
_space_group_symop_operation_xyz
'x, y, z'
'-x+1/2, y+1/2, -z+1/2'
'-x, -y, -z'
'x-1/2, -y-1/2, z-1/2'

loop_
_atom_site_label
_atom_site_type_symbol
_atom_site_fract_x
_atom_site_fract_y
_atom_site_fract_z
_atom_site_U_iso_or_equiv
_atom_site_adp_type
_atom_site_occupancy
_atom_site_site_symmetry_order
_atom_site_calc_flag
_atom_site_refinement_flags_posn
_atom_site_refinement_flags_adp
_atom_site_refinement_flags_occupancy
_atom_site_disorder_assembly
_atom_site_disorder_group
V1 V 1.02675(3) -0.18885(3) 0.09075(3) 0.04045(17) Uani 1 1 d . . . . .
V2 V 0.91236(3) -0.07746(3) 0.10542(3) 0.04084(17) Uani 1 1 d . . . . .
V3 V 0.84924(3) 0.05957(3) 0.05844(2) 0.03742(16) Uani 1 1 d . . . . .
V4 V 0.87957(3) 0.17860(3) -0.02772(3) 0.04226(17) Uani 1 1 d . . . . .
O1 O 1.04160(13) -0.18194(14) 0.17463(11) 0.0488(6) Uani 1 1 d . . . . .
O2 O 0.97084(13) -0.10176(15) 0.18513(10) 0.0487(6) Uani 1 1 d . . . . .
C1 C 1.01673(19) -0.1455(2) 0.20338(16) 0.0479(9) Uani 1 1 d . . . . .
C2 C 1.0446(2) -0.1591(3) 0.26754(17) 0.0592(11) Uani 1 1 d . . . . .
O3 O 1.10877(17) -0.1897(2) 0.28228(13) 0.0754(10) Uani 1 1 d . . . . .
H3 H 1.123815 -0.182542 0.256460 0.113 Uiso 1 1 calc R U . . .
C3 C 0.9972(3) -0.2090(3) 0.2812(2) 0.0702(13) Uani 1 1 d . . . . .
C4 C 1.0224(4) -0.2529(4) 0.3276(3) 0.099(2) Uani 1 1 d . . . . .
H4 H 1.068558 -0.250583 0.350518 0.118 Uiso 1 1 calc R U . . .
C5 C 0.9815(5) -0.3000(4) 0.3410(3) 0.115(3) Uani 1 1 d . . . . .
H5 H 0.999808 -0.329208 0.373000 0.139 Uiso 1 1 calc R U . . .
C6 C 0.9138(5) -0.3049(4) 0.3079(4) 0.116(3) Uani 1 1 d . . . . .
H6 H 0.885821 -0.336831 0.317481 0.139 Uiso 1 1 calc R U . . .
C7 C 0.8878(4) -0.2632(4) 0.2613(3) 0.107(2) Uani 1 1 d . . . . .
H7 H 0.841893 -0.267138 0.238137 0.128 Uiso 1 1 calc R U . . .
C8 C 0.9277(3) -0.2158(3) 0.2478(2) 0.0821(16) Uani 1 1 d . . . . .
H8 H 0.908628 -0.186903 0.215692 0.099 Uiso 1 1 calc R U . . .
C9 C 1.0534(3) -0.0899(3) 0.29986(18) 0.0693(13) Uani 1 1 d . . . . .
C10 C 1.1145(4) -0.0559(4) 0.3176(3) 0.098(2) Uani 1 1 d . . . . .
H10 H 1.150852 -0.075397 0.309595 0.118 Uiso 1 1 calc R U . . .
C11 C 1.1232(5) 0.0059(5) 0.3469(4) 0.127(3) Uani 1 1 d . . . . .
H11 H 1.165539 0.028437 0.359785 0.152 Uiso 1 1 calc R U . . .
C12 C 1.0702(6) 0.0344(5) 0.3571(4) 0.140(4) Uani 1 1 d . . . . .
H12 H 1.076267 0.076544 0.377761 0.168 Uiso 1 1 calc R U . . .
C13 C 1.0081(5) 0.0030(4) 0.3380(3) 0.126(3) Uani 1 1 d . . . . .
H13 H 0.971215 0.024032 0.344179 0.151 Uiso 1 1 calc R U . . .
C14 C 1.0005(4) -0.0600(4) 0.3094(3) 0.0945(19) Uani 1 1 d . . . . .
H14 H 0.958158 -0.082518 0.296394 0.113 Uiso 1 1 calc R U . . .
O4 O 0.94082(13) -0.24425(13) 0.07348(11) 0.0464(6) Uani 1 1 d . . . . .
O5 O 0.87104(13) -0.17381(13) 0.09617(11) 0.0465(6) Uani 1 1 d . . . . .
C15 C 0.88749(19) -0.23191(19) 0.08206(15) 0.0435(8) Uani 1 1 d . . . . .
C16 C 0.8374(2) -0.2914(2) 0.07546(19) 0.0515(9) Uani 1 1 d . . . . .
O6 O 0.77685(16) -0.26335(17) 0.07711(18) 0.0722(9) Uani 1 1 d . . . . .
H6A H 0.785596 -0.230914 0.100789 0.108 Uiso 1 1 calc R U . . .
C17 C 0.8661(2) -0.3449(2) 0.12308(18) 0.0545(10) Uani 1 1 d . . . . .
C18 C 0.9334(2) -0.3615(2) 0.14710(19) 0.0609(11) Uani 1 1 d . . . . .
H18 H 0.964937 -0.337338 0.135526 0.073 Uiso 1 1 calc R U . . .
C19 C 0.9552(3) -0.4129(3) 0.1879(2) 0.0719(13) Uani 1 1 d . . . . .
H19 H 1.001559 -0.423654 0.203841 0.086 Uiso 1 1 calc R U . . .
C20 C 0.9101(3) -0.4488(3) 0.2056(3) 0.0907(18) Uani 1 1 d . . . . .
H20 H 0.925333 -0.483648 0.233809 0.109 Uiso 1 1 calc R U . . .
C21 C 0.8425(3) -0.4330(4) 0.1814(3) 0.096(2) Uani 1 1 d . . . . .
H21 H 0.811135 -0.457645 0.192879 0.115 Uiso 1 1 calc R U . . .
C22 C 0.8205(3) -0.3817(3) 0.1407(2) 0.0774(15) Uani 1 1 d . . . . .
H22 H 0.774053 -0.371340 0.124595 0.093 Uiso 1 1 calc R U . . .
C23 C 0.82134(19) -0.3251(2) 0.01732(18) 0.0510(9) Uani 1 1 d . . . . .
C24 C 0.8573(2) -0.3792(3) 0.00821(19) 0.0645(12) Uani 1 1 d . . . . .
H24 H 0.894482 -0.396378 0.038817 0.077 Uiso 1 1 calc R U . . .
C25 C 0.8413(3) -0.4096(3) -0.0441(2) 0.0796(15) Uani 1 1 d . . . . .
H25 H 0.867375 -0.447097 -0.049323 0.096 Uiso 1 1 calc R U . . .
C26 C 0.7872(3) -0.3852(3) -0.0888(2) 0.0856(17) Uani 1 1 d . . . . .
H26 H 0.775575 -0.406502 -0.124824 0.103 Uiso 1 1 calc R U . . .
C27 C 0.7505(3) -0.3307(3) -0.0815(3) 0.0890(18) Uani 1 1 d . . . . .
H27 H 0.713571 -0.313741 -0.112438 0.107 Uiso 1 1 calc R U . . .
C28 C 0.7675(3) -0.2998(3) -0.0282(2) 0.0768(15) Uani 1 1 d . . . . .
H28 H 0.742284 -0.261508 -0.023112 0.092 Uiso 1 1 calc R U . . .
O7 O 0.84112(13) -0.06559(14) 0.14460(11) 0.0477(6) Uani 1 1 d . U . . .
O8 O 0.79330(13) 0.03570(14) 0.10800(11) 0.0460(6) Uani 1 1 d . U . . .
C29 C 0.80070(19) -0.0166(2) 0.13932(16) 0.0477(8) Uani 1 1 d . U . . .
C30 C 0.7569(8) -0.0290(5) 0.1749(5) 0.0544(15) Uani 0.565(8) 1 d D U P A 1
O9 O 0.7676(6) -0.0991(4) 0.1970(4) 0.074(2) Uani 0.565(8) 1 d D U P A 1
H9 H 0.791204 -0.120972 0.182338 0.112 Uiso 0.565(8) 1 calc R U P A 1
C31 C 0.6821(2) -0.0215(3) 0.13941(19) 0.0624(10) Uani 1 1 d . U . . .
C32 C 0.6584(2) -0.0450(3) 0.0843(2) 0.0647(11) Uani 1 1 d . U . . .
H32 H 0.689430 -0.056593 0.066802 0.078 Uiso 1 1 calc R U . . .
C33 C 0.5908(3) -0.0521(3) 0.0542(2) 0.0713(12) Uani 1 1 d . U . . .
H33 H 0.576039 -0.068956 0.016553 0.086 Uiso 1 1 calc R U . . .
C34 C 0.5451(3) -0.0353(3) 0.0780(2) 0.0805(14) Uani 1 1 d . U . . .
H34 H 0.498569 -0.041416 0.057642 0.097 Uiso 1 1 calc R U . . .
C35 C 0.5675(3) -0.0091(4) 0.1322(3) 0.101(2) Uani 1 1 d . U . . .
H35 H 0.536110 0.004612 0.148782 0.121 Uiso 1 1 calc R U . . .
C36 C 0.6349(3) -0.0028(4) 0.1622(3) 0.0920(18) Uani 1 1 d . U . . .
H36 H 0.649464 0.014981 0.199565 0.110 Uiso 1 1 calc R U . . .
C37 C 0.7796(5) 0.0253(5) 0.2213(4) 0.0610(18) Uani 0.565(8) 1 d D U P A 1
C38 C 0.7620(6) 0.0933(6) 0.2099(5) 0.070(2) Uani 0.565(8) 1 d D U P A 1
H38 H 0.735427 0.106466 0.172488 0.084 Uiso 0.565(8) 1 calc R U P A 1
C39 C 0.7822(5) 0.1446(6) 0.2523(5) 0.082(2) Uani 0.565(8) 1 d D U P A 1
H39 H 0.771649 0.192182 0.243503 0.099 Uiso 0.565(8) 1 calc R U P A 1
C40 C 0.8180(12) 0.1237(8) 0.3074(6) 0.091(3) Uani 0.565(8) 1 d D U P A 1
H40 H 0.827871 0.156660 0.337132 0.110 Uiso 0.565(8) 1 calc R U P A 1
C41 C 0.8400(6) 0.0538(7) 0.3199(4) 0.095(3) Uani 0.565(8) 1 d D U P A 1
H41 H 0.867732 0.040305 0.356967 0.114 Uiso 0.565(8) 1 calc R U P A 1
C42 C 0.8194(5) 0.0057(7) 0.2759(4) 0.078(2) Uani 0.565(8) 1 d D U P A 1
H42 H 0.832742 -0.041434 0.283332 0.094 Uiso 0.565(8) 1 calc R U P A 1
C30X C 0.7556(11) -0.0105(7) 0.1767(6) 0.0597(18) Uani 0.435(8) 1 d D U P A 2
O9X O 0.7742(7) -0.0700(6) 0.2134(5) 0.066(2) Uani 0.435(8) 1 d D U P A 2
H9X H 0.806850 -0.059713 0.242657 0.099 Uiso 0.435(8) 1 calc R U P A 2
C37X C 0.7696(9) 0.0553(8) 0.2119(5) 0.071(2) Uani 0.435(8) 1 d D U P A 2
C38X C 0.7442(9) 0.1187(7) 0.1879(6) 0.078(3) Uani 0.435(8) 1 d D U P A 2
H38X H 0.718237 0.120787 0.148764 0.093 Uiso 0.435(8) 1 calc R U P A 2
C39X C 0.7560(8) 0.1811(8) 0.2206(6) 0.092(3) Uani 0.435(8) 1 d D U P A 2
H39X H 0.737654 0.224266 0.204005 0.110 Uiso 0.435(8) 1 calc R U P A 2
C40X C 0.7965(8) 0.1761(8) 0.2789(5) 0.097(3) Uani 0.435(8) 1 d D U P A 2
H40X H 0.804005 0.216119 0.302247 0.116 Uiso 0.435(8) 1 calc R U P A 2
C41X C 0.8256(17) 0.1116(10) 0.3025(8) 0.092(4) Uani 0.435(8) 1 d D U P A 2
H41X H 0.855478 0.108787 0.340558 0.110 Uiso 0.435(8) 1 calc R U P A 2
C42X C 0.8096(7) 0.0528(8) 0.2686(5) 0.078(3) Uani 0.435(8) 1 d D U P A 2
H42X H 0.826779 0.009139 0.284921 0.094 Uiso 0.435(8) 1 calc R U P A 2
O10 O 0.75818(12) 0.08375(14) -0.00019(11) 0.0462(6) Uani 1 1 d . . . . .
O11 O 0.77937(13) 0.16570(15) -0.05326(11) 0.0520(7) Uani 1 1 d . . . . .
C43 C 0.74105(18) 0.1278(2) -0.03894(16) 0.0436(8) Uani 1 1 d . . . . .
C44 C 0.66553(19) 0.1367(2) -0.07434(18) 0.0567(10) Uani 1 1 d . . . . .
O12 O 0.65837(17) 0.18776(19) -0.11649(14) 0.0713(9) Uani 1 1 d . . . . .
H12A H 0.671300 0.226431 -0.101085 0.107 Uiso 1 1 calc R U . . .
C45 C 0.6251(2) 0.1576(3) -0.03787(19) 0.0671(13) Uani 1 1 d . . . . .
C46 C 0.5704(3) 0.1995(5) -0.0607(3) 0.113(3) Uani 1 1 d . . . . .
H46 H 0.561003 0.217872 -0.097464 0.136 Uiso 1 1 calc R U . . .
C47 C 0.5288(4) 0.2157(6) -0.0324(3) 0.140(4) Uani 1 1 d . . . . .
H47 H 0.490503 0.243747 -0.050296 0.168 Uiso 1 1 calc R U . . .
C48 C 0.5418(3) 0.1918(5) 0.0219(3) 0.122(3) Uani 1 1 d . . . . .
H48 H 0.514520 0.205773 0.042399 0.147 Uiso 1 1 calc R U . . .
C49 C 0.5949(3) 0.1474(4) 0.0457(3) 0.0903(19) Uani 1 1 d . . . . .
H49 H 0.603099 0.128151 0.082036 0.108 Uiso 1 1 calc R U . . .
C50 C 0.6368(2) 0.1306(3) 0.0159(2) 0.0717(14) Uani 1 1 d . . . . .
H50 H 0.673793 0.100317 0.032549 0.086 Uiso 1 1 calc R U . . .
C51 C 0.6395(2) 0.0686(3) -0.10571(18) 0.0596(11) Uani 1 1 d . . . . .
C52 C 0.6304(3) 0.0611(3) -0.1619(2) 0.0789(15) Uani 1 1 d . . . . .
H52 H 0.639114 0.099070 -0.182137 0.095 Uiso 1 1 calc R U . . .
C53 C 0.6083(3) -0.0021(4) -0.1892(2) 0.0905(18) Uani 1 1 d . . . . .
H53 H 0.602829 -0.006650 -0.227876 0.109 Uiso 1 1 calc R U . . .
C54 C 0.5946(3) -0.0565(4) -0.1623(3) 0.0890(18) Uani 1 1 d . . . . .
H54 H 0.577636 -0.098397 -0.182034 0.107 Uiso 1 1 calc R U . . .
C55 C 0.6054(2) -0.0511(3) -0.1052(2) 0.0753(14) Uani 1 1 d . . . . .
H55 H 0.597606 -0.090110 -0.085504 0.090 Uiso 1 1 calc R U . . .
C56 C 0.6271(2) 0.0099(3) -0.0774(2) 0.0657(12) Uani 1 1 d . . . . .
H56 H 0.634100 0.013077 -0.038362 0.079 Uiso 1 1 calc R U . . .
O13 O 0.85552(15) 0.15362(14) 0.09697(11) 0.0512(6) Uani 1 1 d . U . . .
O14 O 0.87974(14) 0.23018(13) 0.04175(11) 0.0498(6) Uani 1 1 d . U . . .
C57 C 0.8685(2) 0.2136(2) 0.08438(16) 0.0490(8) Uani 1 1 d D U . . .
C58 C 0.8814(3) 0.2727(3) 0.1282(2) 0.0476(10) Uani 0.693(3) 1 d D U P B 1
O15 O 0.9044(2) 0.3323(2) 0.10672(19) 0.0583(10) Uani 0.693(3) 1 d D U P B 1
H15 H 0.887541 0.332273 0.071318 0.070 Uiso 0.693(3) 1 calc R U P B 1
C59 C 0.8156(3) 0.2914(3) 0.1351(3) 0.0537(12) Uani 0.693(3) 1 d D U P B 1
C60 C 0.8158(4) 0.3490(4) 0.1674(4) 0.078(2) Uani 0.693(3) 1 d D U P B 1
H60 H 0.856168 0.374536 0.184061 0.093 Uiso 0.693(3) 1 calc R U P B 1
C61 C 0.7584(4) 0.3707(4) 0.1761(4) 0.086(2) Uani 0.693(3) 1 d D U P B 1
H61 H 0.759858 0.410275 0.198889 0.104 Uiso 0.693(3) 1 calc R U P B 1
C62 C 0.7012(4) 0.3359(5) 0.1525(5) 0.117(3) Uani 0.693(3) 1 d D U P B 1
H62 H 0.661333 0.351077 0.157316 0.141 Uiso 0.693(3) 1 calc R U P B 1
C63 C 0.7010(5) 0.2795(6) 0.1222(7) 0.147(4) Uani 0.693(3) 1 d D U P B 1
H63 H 0.662249 0.250906 0.110736 0.176 Uiso 0.693(3) 1 calc R U P B 1
C64 C 0.7549(4) 0.2597(6) 0.1061(6) 0.112(4) Uani 0.693(3) 1 d D U P B 1
H64 H 0.749910 0.226589 0.077072 0.135 Uiso 0.693(3) 1 calc R U P B 1
C65 C 0.9334(3) 0.2539(3) 0.1848(2) 0.0517(12) Uani 0.693(3) 1 d D U P B 1
C66 C 0.9205(3) 0.2060(3) 0.2199(2) 0.0550(13) Uani 0.693(3) 1 d D U P B 1
H66 H 0.878116 0.183727 0.208496 0.066 Uiso 0.693(3) 1 calc R U P B 1
C67 C 0.9693(3) 0.1901(4) 0.2721(3) 0.0718(17) Uani 0.693(3) 1 d D U P B 1
H67 H 0.959950 0.156903 0.295890 0.086 Uiso 0.693(3) 1 calc R U P B 1
C68 C 1.0296(4) 0.2213(5) 0.2890(3) 0.085(2) Uani 0.693(3) 1 d D U P B 1
H68 H 1.062535 0.210103 0.324611 0.102 Uiso 0.693(3) 1 calc R U P B 1
C69 C 1.0432(4) 0.2677(5) 0.2560(4) 0.096(2) Uani 0.693(3) 1 d D U P B 1
H69 H 1.085328 0.290553 0.269264 0.115 Uiso 0.693(3) 1 calc R U P B 1
C70 C 0.9973(4) 0.2842(4) 0.2020(4) 0.078(2) Uani 0.693(3) 1 d D U P B 1
H70 H 1.009243 0.314919 0.177926 0.094 Uiso 0.693(3) 1 calc R U P B 1
C58X C 0.8332(7) 0.2723(7) 0.1125(6) 0.068(2) Uani 0.307(3) 1 d D U P B 2
O15X O 0.7783(6) 0.2474(8) 0.1295(6) 0.069(3) Uani 0.307(3) 1 d D U P B 2
H15X H 0.767954 0.206693 0.117541 0.083 Uiso 0.307(3) 1 calc R U P B 2
C59X C 0.8074(8) 0.3355(7) 0.0738(6) 0.089(3) Uani 0.307(3) 1 d D U P B 2
C60X C 0.7496(9) 0.3270(9) 0.0260(7) 0.116(6) Uani 0.307(3) 1 d D U P B 2
H60X H 0.727889 0.283138 0.017580 0.139 Uiso 0.307(3) 1 calc R U P B 2
C61X C 0.7238(10) 0.3850(9) -0.0098(8) 0.105(5) Uani 0.307(3) 1 d D U P B 2
H61X H 0.685440 0.380165 -0.043248 0.126 Uiso 0.307(3) 1 calc R U P B 2
C62X C 0.7539(9) 0.4457(9) 0.0041(8) 0.098(5) Uani 0.307(3) 1 d D U P B 2
H62X H 0.732977 0.484566 -0.018337 0.118 Uiso 0.307(3) 1 calc R U P B 2
C63X C 0.8091(10) 0.4566(8) 0.0452(8) 0.097(5) Uani 0.307(3) 1 d D U P B 2
H63X H 0.830969 0.500388 0.049823 0.117 Uiso 0.307(3) 1 calc R U P B 2
C64X C 0.8364(9) 0.4016(8) 0.0837(7) 0.106(5) Uani 0.307(3) 1 d D U P B 2
H64X H 0.874815 0.409624 0.116490 0.127 Uiso 0.307(3) 1 calc R U P B 2
C65X C 0.8868(7) 0.2943(9) 0.1669(6) 0.083(3) Uani 0.307(3) 1 d D U P B 2
C66X C 0.9536(8) 0.2881(12) 0.1737(8) 0.091(3) Uani 0.307(3) 1 d D U P B 2
H66X H 0.965677 0.272466 0.143229 0.109 Uiso 0.307(3) 1 calc R U P B 2
C67X C 1.0037(10) 0.3048(13) 0.2255(8) 0.101(4) Uani 0.307(3) 1 d D U P B 2
H67X H 1.049767 0.298452 0.231414 0.121 Uiso 0.307(3) 1 calc R U P B 2
C68X C 0.9842(11) 0.3303(14) 0.2666(8) 0.121(5) Uani 0.307(3) 1 d D U P B 2
H68X H 1.017827 0.340977 0.302017 0.145 Uiso 0.307(3) 1 calc R U P B 2
C69X C 0.9201(11) 0.3413(16) 0.2603(8) 0.129(6) Uani 0.307(3) 1 d D U P B 2
H69X H 0.909336 0.363838 0.289250 0.155 Uiso 0.307(3) 1 calc R U P B 2
C70X C 0.8683(9) 0.3191(12) 0.2102(7) 0.102(4) Uani 0.307(3) 1 d D U P B 2
H70X H 0.822593 0.321193 0.206615 0.123 Uiso 0.307(3) 1 calc R U P B 2
O16 O 1.07265(14) -0.28219(14) 0.11048(12) 0.0516(6) Uani 1 1 d . . . . .
O17 O 1.14345(14) -0.27541(15) 0.06389(12) 0.0549(7) Uani 1 1 d . . . . .
C71 C 1.1199(2) -0.3051(2) 0.09702(18) 0.0527(9) Uani 1 1 d . . . . .
C72 C 1.1552(2) -0.3720(2) 0.1257(2) 0.0623(11) Uani 1 1 d . . . . .
O18 O 1.1999(2) -0.39550(19) 0.0997(2) 0.0892(13) Uani 1 1 d . . . . .
H18A H 1.227707 -0.364005 0.101247 0.134 Uiso 1 1 calc R U . . .
C73 C 1.1059(2) -0.4310(2) 0.1211(2) 0.0586(11) Uani 1 1 d . . . . .
C74 C 1.0451(3) -0.4362(2) 0.0763(2) 0.0664(12) Uani 1 1 d . . . . .
H74 H 1.031843 -0.400130 0.049007 0.080 Uiso 1 1 calc R U . . .
C75 C 1.0041(3) -0.4922(3) 0.0710(2) 0.0723(13) Uani 1 1 d . . . . .
H75 H 0.963223 -0.495300 0.039630 0.087 Uiso 1 1 calc R U . . .
C76 C 1.0219(3) -0.5444(3) 0.1110(2) 0.0735(13) Uani 1 1 d . . . . .
H76 H 0.992720 -0.582567 0.108058 0.088 Uiso 1 1 calc R U . . .
C77 C 1.0818(3) -0.5404(3) 0.1548(2) 0.0743(14) Uani 1 1 d . . . . .
H77 H 1.094494 -0.576591 0.182084 0.089 Uiso 1 1 calc R U . . .
C78 C 1.1242(3) -0.4847(2) 0.1602(2) 0.0658(12) Uani 1 1 d . . . . .
H78 H 1.166001 -0.483029 0.190630 0.079 Uiso 1 1 calc R U . . .
C79 C 1.1942(2) -0.3497(3) 0.1871(2) 0.0726(14) Uani 1 1 d . . . . .
C80 C 1.2623(3) -0.3347(4) 0.2045(4) 0.112(2) Uani 1 1 d . . . . .
H80 H 1.285859 -0.340529 0.179539 0.135 Uiso 1 1 calc R U . . .
C81 C 1.2955(4) -0.3108(6) 0.2602(5) 0.150(4) Uani 1 1 d . . . . .
H81 H 1.341552 -0.298690 0.272566 0.180 Uiso 1 1 calc R U . . .
C82 C 1.2617(5) -0.3049(5) 0.2963(4) 0.139(3) Uani 1 1 d . . . . .
H82 H 1.284976 -0.290108 0.333969 0.167 Uiso 1 1 calc R U . . .
C83 C 1.1962(4) -0.3197(4) 0.2795(3) 0.098(2) Uani 1 1 d . . . . .
H83 H 1.173192 -0.314462 0.304993 0.118 Uiso 1 1 calc R U . . .
C84 C 1.1624(3) -0.3423(3) 0.2254(2) 0.0714(13) Uani 1 1 d . . . . .
H84 H 1.116105 -0.353204 0.214041 0.086 Uiso 1 1 calc R U . . .
O19 O 1.11325(12) -0.14528(14) 0.09875(10) 0.0443(6) Uani 1 1 d . . . . .
C85 C 1.1616(2) -0.1117(3) 0.1468(2) 0.0665(12) Uani 1 1 d . . . . .
H85A H 1.137482 -0.086565 0.167659 0.080 Uiso 1 1 calc R U . . .
H85B H 1.186192 -0.076762 0.133131 0.080 Uiso 1 1 calc R U . . .
C86 C 1.2100(3) -0.1587(3) 0.1857(2) 0.0802(15) Uani 1 1 d . . . . .
H86A H 1.238275 -0.180271 0.166691 0.096 Uiso 1 1 calc R U . . .
H86B H 1.186271 -0.196166 0.197508 0.096 Uiso 1 1 calc R U . . .
C87 C 1.2548(4) -0.1169(5) 0.2383(3) 0.120(3) Uani 1 1 d . . . . .
H87A H 1.294800 -0.144141 0.259006 0.180 Uiso 1 1 calc R U . . .
H87B H 1.229539 -0.107373 0.262863 0.180 Uiso 1 1 calc R U . . .
H87C H 1.268235 -0.072903 0.226033 0.180 Uiso 1 1 calc R U . . .
O20 O 1.02556(13) -0.19442(15) 0.01363(11) 0.0490(6) Uani 1 1 d D U . . .
C88 C 0.9708(3) -0.1897(5) -0.0376(3) 0.0751(19) Uani 0.694(8) 1 d D U P C 1
H88A H 0.981553 -0.161179 -0.065577 0.090 Uiso 0.694(8) 1 calc R U P C 1
H88B H 0.930759 -0.170392 -0.031993 0.090 Uiso 0.694(8) 1 calc R U P C 1
C89 C 0.9601(4) -0.2732(5) -0.0566(4) 0.092(2) Uani 0.694(8) 1 d D U P C 1
H89A H 0.999297 -0.291973 -0.063898 0.110 Uiso 0.694(8) 1 calc R U P C 1
H89B H 0.951318 -0.302115 -0.027825 0.110 Uiso 0.694(8) 1 calc R U P C 1
C90 C 0.8973(9) -0.2681(10) -0.1118(8) 0.199(9) Uani 0.694(8) 1 d D U P C 1
H90A H 0.885163 -0.314618 -0.127996 0.299 Uiso 0.694(8) 1 calc R U P C 1
H90B H 0.859935 -0.248280 -0.103254 0.299 Uiso 0.694(8) 1 calc R U P C 1
H90C H 0.907442 -0.238238 -0.138973 0.299 Uiso 0.694(8) 1 calc R U P C 1
C88X C 0.9899(8) -0.2558(8) -0.0208(8) 0.080(4) Uani 0.306(8) 1 d D U P C 2
H88C H 0.979955 -0.291348 0.003229 0.096 Uiso 0.306(8) 1 calc R U P C 2
H88D H 1.016900 -0.277264 -0.040975 0.096 Uiso 0.306(8) 1 calc R U P C 2
C89X C 0.9200(7) -0.2210(8) -0.0658(6) 0.066(4) Uani 0.306(8) 1 d D U P C 2
H89C H 0.883270 -0.217287 -0.050889 0.079 Uiso 0.306(8) 1 calc R U P C 2
H89D H 0.926736 -0.176674 -0.082714 0.079 Uiso 0.306(8) 1 calc R U P C 2
C90X C 0.9151(16) -0.2854(13) -0.1034(7) 0.099(6) Uani 0.306(8) 1 d D U P C 2
H90D H 0.874968 -0.281676 -0.137630 0.149 Uiso 0.306(8) 1 calc R U P C 2
H90E H 0.954880 -0.287743 -0.113854 0.149 Uiso 0.306(8) 1 calc R U P C 2
H90F H 0.912335 -0.327495 -0.082702 0.149 Uiso 0.306(8) 1 calc R U P C 2
O21 O 0.92838(12) 0.02146(13) 0.11847(10) 0.0413(5) Uani 1 1 d . U . . .
C91 C 0.9661(3) 0.0542(3) 0.1714(2) 0.0802(15) Uani 1 1 d D U . . .
H91A H 0.934941 0.085099 0.181129 0.096 Uiso 0.791(8) 1 calc R U P D 1
H91B H 0.979640 0.017153 0.200324 0.096 Uiso 0.791(8) 1 calc R U P D 1
H91C H 1.004478 0.022415 0.188477 0.096 Uiso 0.209(8) 1 calc R U P D 2
H91D H 0.985253 0.095996 0.160125 0.096 Uiso 0.209(8) 1 calc R U P D 2
C92 C 1.0225(4) 0.0925(4) 0.1774(4) 0.090(2) Uani 0.791(8) 1 d D U P D 1
H92A H 1.042909 0.109977 0.216525 0.108 Uiso 0.791(8) 1 calc R U P D 1
H92B H 1.010810 0.132874 0.151450 0.108 Uiso 0.791(8) 1 calc R U P D 1
C93 C 1.0673(5) 0.0488(5) 0.1646(4) 0.107(3) Uani 0.791(8) 1 d D U P D 1
H93A H 1.108167 0.074694 0.168448 0.160 Uiso 0.791(8) 1 calc R U P D 1
H93B H 1.078544 0.009201 0.190517 0.160 Uiso 0.791(8) 1 calc R U P D 1
H93C H 1.046578 0.032004 0.125711 0.160 Uiso 0.791(8) 1 calc R U P D 1
C92X C 0.9508(15) 0.0763(17) 0.2161(10) 0.110(7) Uani 0.209(8) 1 d D U P D 2
H92C H 0.949947 0.035114 0.239233 0.132 Uiso 0.209(8) 1 calc R U P D 2
H92D H 0.904876 0.095603 0.201432 0.132 Uiso 0.209(8) 1 calc R U P D 2
C93X C 0.993(2) 0.126(2) 0.2516(14) 0.137(12) Uani 0.209(8) 1 d D U P D 2
H93D H 0.976615 0.137376 0.282014 0.206 Uiso 0.209(8) 1 calc R U P D 2
H93E H 1.038434 0.107170 0.267882 0.206 Uiso 0.209(8) 1 calc R U P D 2
H93F H 0.993183 0.167901 0.229930 0.206 Uiso 0.209(8) 1 calc R U P D 2
O22 O 0.84303(11) -0.03931(12) 0.03790(10) 0.0387(5) Uani 1 1 d . . . . .
C94 C 0.7834(2) -0.0765(2) 0.00335(19) 0.0596(11) Uani 1 1 d . . . . .
H94A H 0.745224 -0.043770 -0.009007 0.072 Uiso 1 1 calc R U . . .
H94B H 0.773175 -0.112901 0.026610 0.072 Uiso 1 1 calc R U . . .
C95 C 0.7898(3) -0.1091(3) -0.0463(2) 0.0726(13) Uani 1 1 d . . . . .
H95A H 0.748490 -0.135496 -0.066760 0.087 Uiso 1 1 calc R U . . .
H95B H 0.827658 -0.142304 -0.034206 0.087 Uiso 1 1 calc R U . . .
C96 C 0.8016(3) -0.0556(4) -0.0858(3) 0.0899(18) Uani 1 1 d . . . . .
H96A H 0.765126 -0.021487 -0.096574 0.135 Uiso 1 1 calc R U . . .
H96B H 0.802974 -0.078894 -0.119605 0.135 Uiso 1 1 calc R U . . .
H96C H 0.844264 -0.031821 -0.066547 0.135 Uiso 1 1 calc R U . . .
Na1 Na 1.000000 0.000000 0.000000 0.085(3) Uani 0.449(13) 2 d S . . . .
O23 O 0.97248(11) -0.10323(13) 0.07893(10) 0.0408(5) Uani 1 1 d . . . . .
O24 O 0.89125(11) 0.09323(13) 0.01285(10) 0.0405(5) Uani 1 1 d . . . . .
N1 N 0.7730(6) 0.2864(7) 0.3476(5) 0.151(4) Uani 0.693(3) 1 d D U P B 1
C97 C 0.8214(6) 0.3007(7) 0.3375(5) 0.119(3) Uani 0.693(3) 1 d D U P B 1
C98 C 0.8774(7) 0.3238(8) 0.3223(7) 0.146(5) Uani 0.693(3) 1 d D U P B 1
H98A H 0.864671 0.365790 0.299030 0.219 Uiso 0.693(3) 1 calc R U P B 1
H98B H 0.889521 0.287063 0.300989 0.219 Uiso 0.693(3) 1 calc R U P B 1
H98C H 0.915879 0.334067 0.356633 0.219 Uiso 0.693(3) 1 calc R U P B 1
N1X N 0.8780(5) 0.2914(8) 0.5202(5) 0.063(3) Uani 0.307(3) 1 d D U P B 2
C97X C 0.8661(7) 0.2854(9) 0.4710(5) 0.066(4) Uani 0.307(3) 1 d D U P B 2
C98X C 0.8564(8) 0.2805(11) 0.4105(6) 0.075(4) Uani 0.307(3) 1 d D U P B 2
H98D H 0.900098 0.279183 0.406284 0.112 Uiso 0.307(3) 1 calc R U P B 2
H98E H 0.831139 0.320985 0.390522 0.112 Uiso 0.307(3) 1 calc R U P B 2
H98F H 0.831479 0.237982 0.394636 0.112 Uiso 0.307(3) 1 calc R U P B 2
N2 N 0.7019(6) 0.3200(6) -0.0638(6) 0.150(4) Uani 0.693(3) 1 d D U P B 1
C99 C 0.6822(11) 0.3414(11) -0.0291(8) 0.182(5) Uani 0.693(3) 1 d D U P B 1
C100 C 0.6448(14) 0.3786(15) 0.0014(10) 0.270(10) Uani 0.693(3) 1 d D U P B 1
H10D H 0.663130 0.365818 0.041439 0.405 Uiso 0.693(3) 1 calc R U P B 1
H10E H 0.649259 0.428810 -0.002420 0.405 Uiso 0.693(3) 1 calc R U P B 1
H10F H 0.597439 0.365550 -0.014559 0.405 Uiso 0.693(3) 1 calc R U P B 1

loop_
_atom_site_aniso_label
_atom_site_aniso_U_11
_atom_site_aniso_U_22
_atom_site_aniso_U_33
_atom_site_aniso_U_23
_atom_site_aniso_U_13
_atom_site_aniso_U_12
V1 0.0386(3) 0.0450(3) 0.0376(3) 0.0068(2) 0.0135(3) 0.0022(2)
V2 0.0382(3) 0.0430(3) 0.0385(3) 0.0026(2) 0.0104(3) 0.0000(2)
V3 0.0359(3) 0.0394(3) 0.0368(3) -0.0020(2) 0.0129(3) -0.0004(2)
V4 0.0398(3) 0.0463(4) 0.0431(3) 0.0058(3) 0.0179(3) 0.0039(3)
O1 0.0468(14) 0.0598(16) 0.0391(13) 0.0107(12) 0.0144(12) 0.0052(12)
O2 0.0468(14) 0.0613(16) 0.0362(13) 0.0043(12) 0.0128(11) 0.0043(12)
C1 0.044(2) 0.059(2) 0.0389(19) 0.0084(17) 0.0129(16) -0.0002(18)
C2 0.058(2) 0.080(3) 0.038(2) 0.014(2) 0.0138(18) 0.014(2)
O3 0.063(2) 0.114(3) 0.0444(17) 0.0196(17) 0.0128(15) 0.0233(19)
C3 0.094(4) 0.075(3) 0.057(3) 0.021(2) 0.046(3) 0.022(3)
C4 0.098(4) 0.132(5) 0.079(4) 0.053(4) 0.047(3) 0.042(4)
C5 0.141(7) 0.119(5) 0.121(6) 0.075(5) 0.089(5) 0.051(5)
C6 0.125(6) 0.117(6) 0.136(7) 0.042(5) 0.085(6) 0.009(5)
C7 0.113(5) 0.140(6) 0.086(4) 0.020(4) 0.057(4) -0.022(5)
C8 0.082(4) 0.114(5) 0.057(3) 0.022(3) 0.033(3) -0.007(3)
C9 0.073(3) 0.086(3) 0.038(2) 0.005(2) 0.007(2) 0.007(3)
C10 0.089(4) 0.114(5) 0.068(4) -0.004(3) -0.001(3) -0.006(4)
C11 0.117(6) 0.117(6) 0.108(6) -0.011(5) -0.007(5) -0.015(5)
C12 0.155(9) 0.120(7) 0.101(6) -0.040(5) -0.006(6) 0.005(6)
C13 0.139(7) 0.114(6) 0.106(5) -0.041(5) 0.022(5) 0.021(5)
C14 0.102(5) 0.100(5) 0.077(4) -0.019(3) 0.028(3) 0.011(4)
O4 0.0469(14) 0.0451(14) 0.0502(14) 0.0038(11) 0.0210(12) -0.0034(11)
O5 0.0455(14) 0.0480(14) 0.0480(14) 0.0012(11) 0.0191(12) -0.0024(11)
C15 0.046(2) 0.0435(19) 0.0424(19) 0.0017(15) 0.0175(16) 0.0003(16)
C16 0.045(2) 0.050(2) 0.063(2) 0.0031(19) 0.0238(19) -0.0039(17)
O6 0.0554(18) 0.0585(19) 0.117(3) 0.0079(18) 0.0484(19) 0.0024(14)
C17 0.060(2) 0.052(2) 0.058(2) 0.0037(19) 0.029(2) -0.0046(19)
C18 0.060(3) 0.065(3) 0.063(3) 0.013(2) 0.028(2) -0.001(2)
C19 0.072(3) 0.082(3) 0.062(3) 0.022(2) 0.026(2) 0.006(3)
C20 0.101(5) 0.098(4) 0.086(4) 0.043(3) 0.048(4) 0.013(3)
C21 0.087(4) 0.103(5) 0.115(5) 0.044(4) 0.057(4) -0.001(3)
C22 0.068(3) 0.089(4) 0.085(3) 0.026(3) 0.038(3) -0.001(3)
C23 0.039(2) 0.052(2) 0.056(2) 0.0056(18) 0.0098(17) -0.0083(16)
C24 0.062(3) 0.071(3) 0.052(2) -0.001(2) 0.011(2) 0.015(2)
C25 0.078(3) 0.090(4) 0.058(3) -0.008(3) 0.008(3) 0.020(3)
C26 0.073(3) 0.098(4) 0.064(3) -0.016(3) -0.002(3) 0.001(3)
C27 0.067(3) 0.094(4) 0.073(4) 0.001(3) -0.015(3) 0.005(3)
C28 0.054(3) 0.068(3) 0.085(4) -0.002(3) -0.003(3) 0.008(2)
O7 0.0464(14) 0.0550(15) 0.0437(14) 0.0037(11) 0.0188(12) -0.0015(11)
O8 0.0420(13) 0.0524(14) 0.0494(14) -0.0012(11) 0.0233(11) -0.0007(11)
C29 0.0429(18) 0.061(2) 0.0424(19) 0.0024(15) 0.0186(16) -0.0041(15)
C30 0.054(3) 0.063(4) 0.055(3) 0.011(3) 0.030(2) 0.003(4)
O9 0.081(5) 0.069(4) 0.083(6) 0.026(4) 0.041(5) 0.004(4)
C31 0.0515(18) 0.086(3) 0.057(2) 0.0024(19) 0.0281(15) -0.0032(19)
C32 0.057(2) 0.081(3) 0.065(2) -0.006(2) 0.0324(18) -0.014(2)
C33 0.060(2) 0.088(3) 0.069(3) -0.005(2) 0.027(2) -0.017(2)
C34 0.052(2) 0.112(4) 0.078(3) -0.008(3) 0.024(2) -0.008(3)
C35 0.054(2) 0.168(6) 0.086(3) -0.024(4) 0.032(2) 0.002(3)
C36 0.054(2) 0.154(5) 0.075(3) -0.023(3) 0.031(2) -0.005(3)
C37 0.050(4) 0.087(4) 0.058(3) -0.003(3) 0.034(3) -0.002(4)
C38 0.062(5) 0.084(4) 0.071(4) -0.015(3) 0.034(4) -0.003(4)
C39 0.079(5) 0.103(5) 0.077(4) -0.027(3) 0.043(4) -0.010(4)
C40 0.076(7) 0.137(6) 0.073(4) -0.028(5) 0.040(5) -0.024(6)
C41 0.081(6) 0.142(6) 0.061(4) -0.010(4) 0.024(4) -0.019(5)
C42 0.064(5) 0.117(6) 0.059(3) 0.003(4) 0.028(3) -0.008(5)
C30X 0.053(3) 0.084(5) 0.052(4) 0.003(3) 0.030(2) -0.005(4)
O9X 0.056(4) 0.098(6) 0.052(5) 0.013(4) 0.030(4) -0.005(6)
C37X 0.068(5) 0.097(5) 0.059(4) -0.011(4) 0.036(4) -0.005(5)
C38X 0.085(7) 0.091(5) 0.069(5) -0.016(4) 0.043(5) -0.004(5)
C39X 0.105(8) 0.106(6) 0.079(5) -0.028(5) 0.051(5) -0.001(6)
C40X 0.107(8) 0.123(6) 0.077(5) -0.037(5) 0.053(5) -0.015(6)
C41X 0.081(8) 0.133(7) 0.069(5) -0.031(4) 0.037(6) -0.020(6)
C42X 0.069(5) 0.114(6) 0.060(4) -0.015(4) 0.034(4) -0.016(5)
O10 0.0328(12) 0.0508(14) 0.0537(15) 0.0010(12) 0.0141(11) -0.0006(11)
O11 0.0404(14) 0.0652(17) 0.0503(15) 0.0123(13) 0.0162(12) 0.0107(12)
C43 0.0340(18) 0.051(2) 0.0427(19) -0.0069(17) 0.0100(15) 0.0034(15)
C44 0.0349(19) 0.074(3) 0.054(2) -0.001(2) 0.0073(17) 0.0087(18)
O12 0.0551(19) 0.090(2) 0.0597(19) 0.0141(17) 0.0095(15) 0.0219(17)
C45 0.040(2) 0.101(4) 0.053(3) -0.012(2) 0.0077(19) 0.014(2)
C46 0.071(4) 0.177(7) 0.083(4) 0.001(4) 0.019(3) 0.066(4)
C47 0.094(5) 0.226(10) 0.098(5) 0.008(6) 0.031(4) 0.093(6)
C48 0.071(4) 0.202(9) 0.101(5) -0.027(5) 0.039(4) 0.039(5)
C49 0.061(3) 0.137(5) 0.074(3) -0.024(4) 0.027(3) 0.011(3)
C50 0.045(2) 0.106(4) 0.065(3) -0.017(3) 0.020(2) -0.002(2)
C51 0.0332(19) 0.093(3) 0.048(2) -0.011(2) 0.0093(17) 0.001(2)
C52 0.072(3) 0.108(4) 0.055(3) -0.008(3) 0.021(2) -0.004(3)
C53 0.089(4) 0.123(5) 0.055(3) -0.026(3) 0.021(3) -0.016(4)
C54 0.075(4) 0.115(5) 0.074(4) -0.038(3) 0.023(3) -0.024(3)
C55 0.053(3) 0.097(4) 0.072(3) -0.018(3) 0.017(2) -0.018(3)
C56 0.042(2) 0.096(4) 0.056(3) -0.010(2) 0.013(2) -0.007(2)
O13 0.0659(17) 0.0462(13) 0.0496(15) -0.0075(11) 0.0306(13) -0.0046(12)
O14 0.0559(16) 0.0429(14) 0.0540(15) 0.0010(11) 0.0238(13) 0.0011(12)
C57 0.058(2) 0.0450(17) 0.0451(18) -0.0077(15) 0.0200(17) -0.0054(16)
C58 0.050(2) 0.042(2) 0.053(2) -0.0105(19) 0.021(2) -0.008(2)
O15 0.071(3) 0.0434(19) 0.069(3) -0.0141(18) 0.035(2) -0.0125(18)
C59 0.057(3) 0.042(3) 0.066(3) -0.013(2) 0.027(2) -0.002(2)
C60 0.077(4) 0.075(4) 0.094(5) -0.042(4) 0.047(4) -0.012(3)
C61 0.093(4) 0.075(5) 0.112(6) -0.035(4) 0.063(4) -0.003(3)
C62 0.077(4) 0.091(5) 0.203(9) -0.058(6) 0.073(6) 0.002(4)
C63 0.065(4) 0.125(7) 0.259(10) -0.105(7) 0.069(6) -0.015(4)
C64 0.052(4) 0.101(7) 0.179(9) -0.079(6) 0.036(5) -0.007(4)
C65 0.055(3) 0.048(3) 0.049(2) -0.0233(19) 0.016(2) -0.011(2)
C66 0.049(3) 0.073(4) 0.042(3) -0.012(2) 0.015(2) 0.000(3)
C67 0.064(3) 0.098(5) 0.047(3) -0.006(3) 0.011(3) 0.008(3)
C68 0.068(4) 0.098(5) 0.063(4) -0.019(3) -0.006(3) 0.002(4)
C69 0.074(4) 0.085(5) 0.090(5) -0.016(4) -0.016(3) -0.024(4)
C70 0.069(4) 0.072(4) 0.076(4) -0.018(3) 0.005(3) -0.028(3)
C58X 0.076(5) 0.056(4) 0.076(4) -0.018(4) 0.033(3) -0.001(4)
O15X 0.069(6) 0.069(7) 0.074(7) -0.009(5) 0.030(5) 0.013(5)
C59X 0.106(8) 0.062(4) 0.102(7) 0.000(5) 0.041(5) 0.016(5)
C60X 0.125(10) 0.084(7) 0.119(9) 0.016(7) 0.021(7) 0.009(7)
C61X 0.110(10) 0.094(8) 0.115(9) 0.027(7) 0.046(7) 0.010(7)
C62X 0.127(11) 0.073(7) 0.104(10) 0.012(8) 0.052(7) 0.033(7)
C63X 0.127(11) 0.077(7) 0.100(10) 0.026(7) 0.056(8) 0.000(8)
C64X 0.128(11) 0.078(6) 0.106(10) 0.019(7) 0.035(8) -0.002(7)
C65X 0.095(5) 0.072(6) 0.078(5) -0.027(4) 0.027(4) -0.016(5)
C66X 0.090(5) 0.088(8) 0.080(6) -0.018(7) 0.013(5) -0.007(7)
C67X 0.104(6) 0.095(9) 0.082(7) -0.009(7) 0.008(5) -0.025(7)
C68X 0.134(7) 0.126(10) 0.081(7) -0.023(8) 0.011(7) -0.026(9)
C69X 0.148(9) 0.151(13) 0.078(8) -0.035(9) 0.028(7) -0.016(11)
C70X 0.119(7) 0.109(9) 0.079(6) -0.026(7) 0.036(6) -0.014(8)
O16 0.0530(15) 0.0522(15) 0.0526(15) 0.0141(12) 0.0227(13) 0.0069(12)
O17 0.0570(16) 0.0531(16) 0.0609(17) 0.0143(13) 0.0290(14) 0.0123(13)
C71 0.057(2) 0.051(2) 0.055(2) 0.0100(18) 0.025(2) 0.0083(18)
C72 0.064(3) 0.058(3) 0.072(3) 0.020(2) 0.032(2) 0.016(2)
O18 0.098(3) 0.064(2) 0.136(3) 0.040(2) 0.081(3) 0.034(2)
C73 0.066(3) 0.054(2) 0.061(3) 0.017(2) 0.028(2) 0.017(2)
C74 0.075(3) 0.054(3) 0.070(3) 0.016(2) 0.027(3) 0.017(2)
C75 0.071(3) 0.059(3) 0.080(3) 0.005(2) 0.020(3) 0.013(2)
C76 0.081(4) 0.056(3) 0.087(4) 0.004(2) 0.033(3) 0.004(2)
C77 0.091(4) 0.056(3) 0.077(3) 0.021(2) 0.031(3) 0.008(3)
C78 0.077(3) 0.054(2) 0.067(3) 0.017(2) 0.026(2) 0.012(2)
C79 0.057(3) 0.068(3) 0.084(3) 0.027(3) 0.015(3) 0.012(2)
C80 0.060(4) 0.128(6) 0.141(7) 0.021(5) 0.026(4) 0.001(4)
C81 0.061(4) 0.205(11) 0.143(8) 0.029(8) -0.013(5) -0.012(5)
C82 0.096(6) 0.163(8) 0.109(6) 0.021(6) -0.021(5) -0.003(6)
C83 0.092(5) 0.103(5) 0.075(4) 0.021(3) 0.001(3) 0.021(4)
C84 0.070(3) 0.068(3) 0.064(3) 0.015(2) 0.011(2) 0.012(2)
O19 0.0377(13) 0.0531(14) 0.0396(13) 0.0043(11) 0.0110(11) 0.0033(11)
C85 0.056(3) 0.082(3) 0.064(3) -0.019(2) 0.025(2) -0.017(2)
C86 0.067(3) 0.110(4) 0.055(3) -0.002(3) 0.012(2) -0.012(3)
C87 0.092(5) 0.189(8) 0.065(4) -0.020(4) 0.013(3) -0.044(5)
O20 0.0455(14) 0.0604(16) 0.0411(13) 0.0048(11) 0.0156(11) -0.0001(12)
C88 0.044(3) 0.137(5) 0.039(3) -0.001(3) 0.009(2) -0.015(4)
C89 0.059(4) 0.114(5) 0.099(5) -0.012(4) 0.024(4) -0.013(4)
C90 0.164(12) 0.141(13) 0.185(13) -0.038(9) -0.068(9) -0.004(10)
C88X 0.068(7) 0.073(7) 0.087(7) 0.000(5) 0.014(6) -0.011(6)
C89X 0.051(6) 0.086(8) 0.053(6) -0.010(5) 0.009(4) -0.019(6)
C90X 0.158(16) 0.097(11) 0.040(7) 0.003(7) 0.034(7) 0.033(12)
O21 0.0356(12) 0.0476(13) 0.0392(12) -0.0016(10) 0.0116(10) -0.0016(10)
C91 0.073(3) 0.060(3) 0.072(3) -0.016(2) -0.018(2) -0.004(2)
C92 0.081(4) 0.094(5) 0.086(5) -0.035(4) 0.021(4) -0.017(3)
C93 0.122(6) 0.105(6) 0.094(6) -0.019(5) 0.039(5) 0.021(5)
C92X 0.131(14) 0.101(14) 0.061(8) -0.036(9) -0.011(8) -0.005(12)
C93X 0.16(2) 0.12(2) 0.077(15) -0.041(12) -0.014(16) -0.030(17)
O22 0.0337(12) 0.0445(13) 0.0356(12) -0.0022(10) 0.0098(10) -0.0019(10)
C94 0.058(3) 0.051(2) 0.057(3) 0.0004(19) 0.004(2) -0.0016(19)
C95 0.068(3) 0.074(3) 0.067(3) -0.016(2) 0.014(2) -0.012(2)
C96 0.097(4) 0.105(5) 0.076(4) -0.007(3) 0.041(3) -0.024(4)
Na1 0.086(5) 0.079(5) 0.114(6) 0.035(4) 0.066(4) 0.026(3)
O23 0.0353(12) 0.0468(13) 0.0369(12) 0.0036(10) 0.0091(10) -0.0012(10)
O24 0.0328(12) 0.0447(13) 0.0428(13) -0.0039(10) 0.0121(10) 0.0002(10)
N1 0.130(8) 0.187(11) 0.158(9) -0.019(8) 0.078(7) -0.007(8)
C97 0.103(7) 0.150(9) 0.111(8) -0.008(7) 0.048(6) 0.012(7)
C98 0.127(9) 0.172(12) 0.168(12) -0.057(10) 0.087(9) -0.014(8)
N1X 0.023(5) 0.104(9) 0.058(5) -0.009(6) 0.008(4) -0.033(5)
C97X 0.037(7) 0.091(10) 0.063(5) -0.017(7) 0.010(6) -0.024(7)
C98X 0.051(8) 0.105(11) 0.067(5) -0.020(8) 0.020(7) -0.006(8)
N2 0.119(7) 0.124(8) 0.243(12) 0.081(8) 0.110(8) 0.035(6)
C99 0.192(12) 0.175(11) 0.170(11) 0.024(9) 0.052(8) 0.053(9)
C100 0.28(2) 0.32(2) 0.217(17) -0.045(17) 0.105(14) 0.060(18)

loop_
_atom_type_symbol
_atom_type_description
_atom_type_scat_dispersion_real
_atom_type_scat_dispersion_imag
_atom_type_scat_source
C C 0.0181 0.0091 'International Tables Vol C Tables 4.2.6.8 and 6.1.1.4'
H H 0.0000 0.0000 'International Tables Vol C Tables 4.2.6.8 and 6.1.1.4'
O O 0.0492 0.0322 'International Tables Vol C Tables 4.2.6.8 and 6.1.1.4'
V V 0.0687 2.1097 'International Tables Vol C Tables 4.2.6.8 and 6.1.1.4'
Na Na 0.1353 0.1239 'International Tables Vol C Tables 4.2.6.8 and 6.1.1.4'
N N 0.0311 0.0180 'International Tables Vol C Tables 4.2.6.8 and 6.1.1.4'

loop_
_geom_angle_atom_site_label_1
_geom_angle_atom_site_label_2
_geom_angle_atom_site_label_3
_geom_angle
_geom_angle_site_symmetry_1
_geom_angle_site_symmetry_3
_geom_angle_publ_flag
O20 V1 O19 78.44(11) . . ?
O20 V1 O23 95.68(11) . . ?
O19 V1 O23 98.05(10) . . ?
O20 V1 O16 91.70(12) . . ?
O19 V1 O16 89.87(11) . . ?
O23 V1 O16 170.11(11) . . ?
O20 V1 O4 94.07(11) . . ?
O19 V1 O4 170.68(11) . . ?
O23 V1 O4 88.13(10) . . ?
O16 V1 O4 84.78(11) . . ?
O20 V1 O1 172.33(11) . . ?
O19 V1 O1 94.43(11) . . ?
O23 V1 O1 88.06(10) . . ?
O16 V1 O1 85.41(11) . . ?
O4 V1 O1 92.74(11) . . ?
O20 V1 V4 40.11(8) . 3_755 ?
O19 V1 V4 40.74(7) . 3_755 ?
O23 V1 V4 109.57(7) . 3_755 ?
O16 V1 V4 80.31(8) . 3_755 ?
O4 V1 V4 130.43(8) . 3_755 ?
O1 V1 V4 132.24(8) . 3_755 ?
O20 V1 V2 113.45(8) . . ?
O19 V1 V2 114.19(8) . . ?
O23 V1 V2 22.58(7) . . ?
O16 V1 V2 147.56(8) . . ?
O4 V1 V2 73.76(8) . . ?
O1 V1 V2 71.92(8) . . ?
V4 V1 V2 132.13(3) 3_755 . ?
O20 V1 V4 78.88(8) . . ?
O19 V1 V4 83.67(8) . . ?
O23 V1 V4 20.25(7) . . ?
O16 V1 V4 169.46(8) . . ?
O4 V1 V4 100.46(8) . . ?
O1 V1 V4 103.33(8) . . ?
V4 V1 V4 89.385(18) 3_755 . ?
V2 V1 V4 42.816(14) . . ?
O23 V2 O21 103.75(11) . . ?
O23 V2 O22 101.65(11) . . ?
O21 V2 O22 79.29(10) . . ?
O23 V2 O2 92.57(11) . . ?
O21 V2 O2 92.76(11) . . ?
O22 V2 O2 164.99(11) . . ?
O23 V2 O5 92.73(11) . . ?
O21 V2 O5 163.24(11) . . ?
O22 V2 O5 94.56(10) . . ?
O2 V2 O5 89.52(11) . . ?
O23 V2 O7 168.83(11) . . ?
O21 V2 O7 85.79(10) . . ?
O22 V2 O7 85.67(10) . . ?
O2 V2 O7 81.02(11) . . ?
O5 V2 O7 78.16(11) . . ?
O23 V2 V3 112.87(8) . . ?
O21 V2 V3 40.05(7) . . ?
O22 V2 V3 40.06(7) . . ?
O2 V2 V3 129.05(9) . . ?
O5 V2 V3 129.77(8) . . ?
O7 V2 V3 78.16(7) . . ?
O23 V2 V1 26.07(8) . . ?
O21 V2 V1 123.44(7) . . ?
O22 V2 V1 119.43(7) . . ?
O2 V2 V1 75.58(8) . . ?
O5 V2 V1 73.18(8) . . ?
O7 V2 V1 142.80(8) . . ?
V3 V2 V1 138.88(3) . . ?
O24 V3 O22 100.19(10) . . ?
O24 V3 O21 98.10(10) . . ?
O22 V3 O21 78.59(10) . . ?
O24 V3 O10 90.88(11) . . ?
O22 V3 O10 94.10(10) . . ?
O21 V3 O10 169.27(11) . . ?
O24 V3 O13 91.57(11) . . ?
O22 V3 O13 166.81(11) . . ?
O21 V3 O13 93.96(11) . . ?
O10 V3 O13 91.65(11) . . ?
O24 V3 O8 171.11(11) . . ?
O22 V3 O8 87.04(10) . . ?
O21 V3 O8 88.34(10) . . ?
O10 V3 O8 83.40(11) . . ?
O13 V3 O8 81.83(11) . . ?
O24 V3 V2 108.05(8) . . ?
O22 V3 V2 40.01(7) . . ?
O21 V3 V2 39.40(7) . . ?
O10 V3 V2 131.75(8) . . ?
O13 V3 V2 130.18(8) . . ?
O8 V3 V2 80.81(8) . . ?
O24 V3 V4 25.29(8) . . ?
O22 V3 V4 119.55(7) . . ?
O21 V3 V4 116.15(7) . . ?
O10 V3 V4 74.25(8) . . ?
O13 V3 V4 73.47(8) . . ?
O8 V3 V4 145.83(8) . . ?
V2 V3 V4 133.30(2) . . ?
O24 V4 O20 96.30(11) . 3_755 ?
O24 V4 O19 100.17(11) . 3_755 ?
O20 V4 O19 78.46(11) 3_755 3_755 ?
O24 V4 O11 89.14(11) . . ?
O20 V4 O11 172.23(11) 3_755 . ?
O19 V4 O11 95.16(11) 3_755 . ?
O24 V4 O14 89.54(11) . . ?
O20 V4 O14 95.08(11) 3_755 . ?
O19 V4 O14 168.82(11) 3_755 . ?
O11 V4 O14 90.48(11) . . ?
O24 V4 O17 170.09(11) . 3_755 ?
O20 V4 O17 90.39(12) 3_755 3_755 ?
O19 V4 O17 88.31(11) 3_755 3_755 ?
O11 V4 O17 84.95(12) . 3_755 ?
O14 V4 O17 82.57(11) . 3_755 ?
O24 V4 V1 111.33(8) . 3_755 ?
O20 V4 V1 40.08(8) 3_755 3_755 ?
O19 V4 V1 40.80(7) 3_755 3_755 ?
O11 V4 V1 132.50(8) . 3_755 ?
O14 V4 V1 130.09(8) . 3_755 ?
O17 V4 V1 78.46(8) 3_755 3_755 ?
O24 V4 V3 24.09(7) . . ?
O20 V4 V3 114.52(8) 3_755 . ?
O19 V4 V3 117.89(8) 3_755 . ?
O11 V4 V3 72.30(8) . . ?
O14 V4 V3 73.04(8) . . ?
O17 V4 V3 146.08(8) 3_755 . ?
V1 V4 V3 135.42(3) 3_755 . ?
O24 V4 V1 20.72(7) . . ?
O20 V4 V1 79.84(8) 3_755 . ?
O19 V4 V1 84.59(8) 3_755 . ?
O11 V4 V1 104.16(8) . . ?
O14 V4 V1 103.40(8) . . ?
O17 V4 V1 168.90(8) 3_755 . ?
V1 V4 V1 90.614(18) 3_755 . ?
V3 V4 V1 44.802(13) . . ?
C1 O1 V1 134.6(2) . . ?
C1 O2 V2 130.5(3) . . ?
O2 C1 O1 126.8(3) . . ?
O2 C1 C2 117.3(4) . . ?
O1 C1 C2 115.8(3) . . ?
O3 C2 C3 109.8(4) . . ?
O3 C2 C9 107.4(4) . . ?
C3 C2 C9 112.7(4) . . ?
O3 C2 C1 108.6(3) . . ?
C3 C2 C1 108.1(4) . . ?
C9 C2 C1 110.1(4) . . ?
C2 O3 H3 109.5 . . ?
C4 C3 C8 116.8(5) . . ?
C4 C3 C2 119.2(5) . . ?
C8 C3 C2 123.9(4) . . ?
C5 C4 C3 121.2(7) . . ?
C5 C4 H4 119.4 . . ?
C3 C4 H4 119.4 . . ?
C4 C5 C6 120.6(6) . . ?
C4 C5 H5 119.7 . . ?
C6 C5 H5 119.7 . . ?
C7 C6 C5 119.5(7) . . ?
C7 C6 H6 120.3 . . ?
C5 C6 H6 120.3 . . ?
C6 C7 C8 120.6(7) . . ?
C6 C7 H7 119.7 . . ?
C8 C7 H7 119.7 . . ?
C7 C8 C3 121.3(6) . . ?
C7 C8 H8 119.3 . . ?
C3 C8 H8 119.3 . . ?
C14 C9 C10 119.3(6) . . ?
C14 C9 C2 120.5(5) . . ?
C10 C9 C2 120.1(5) . . ?
C11 C10 C9 120.7(8) . . ?
C11 C10 H10 119.6 . . ?
C9 C10 H10 119.6 . . ?
C12 C11 C10 119.2(8) . . ?
C12 C11 H11 120.4 . . ?
C10 C11 H11 120.4 . . ?
C11 C12 C13 121.3(8) . . ?
C11 C12 H12 119.4 . . ?
C13 C12 H12 119.4 . . ?
C12 C13 C14 118.8(9) . . ?
C12 C13 H13 120.6 . . ?
C14 C13 H13 120.6 . . ?
C9 C14 C13 120.6(7) . . ?
C9 C14 H14 119.7 . . ?
C13 C14 H14 119.7 . . ?
C15 O4 V1 132.1(2) . . ?
C15 O5 V2 133.4(2) . . ?
O4 C15 O5 125.4(3) . . ?
O4 C15 C16 118.8(3) . . ?
O5 C15 C16 115.8(3) . . ?
O6 C16 C23 107.4(3) . . ?
O6 C16 C15 108.9(3) . . ?
C23 C16 C15 109.0(3) . . ?
O6 C16 C17 110.0(3) . . ?
C23 C16 C17 111.2(3) . . ?
C15 C16 C17 110.4(3) . . ?
C16 O6 H6A 109.5 . . ?
C18 C17 C22 118.4(4) . . ?
C18 C17 C16 123.9(4) . . ?
C22 C17 C16 117.6(4) . . ?
C17 C18 C19 120.7(4) . . ?
C17 C18 H18 119.6 . . ?
C19 C18 H18 119.6 . . ?
C18 C19 C20 120.7(5) . . ?
C18 C19 H19 119.6 . . ?
C20 C19 H19 119.6 . . ?
C21 C20 C19 119.0(5) . . ?
C21 C20 H20 120.5 . . ?
C19 C20 H20 120.5 . . ?
C22 C21 C20 120.5(5) . . ?
C22 C21 H21 119.7 . . ?
C20 C21 H21 119.7 . . ?
C21 C22 C17 120.6(5) . . ?
C21 C22 H22 119.7 . . ?
C17 C22 H22 119.7 . . ?
C24 C23 C28 118.3(4) . . ?
C24 C23 C16 122.8(4) . . ?
C28 C23 C16 118.8(4) . . ?
C23 C24 C25 122.0(4) . . ?
C23 C24 H24 119.0 . . ?
C25 C24 H24 119.0 . . ?
C24 C25 C26 119.5(5) . . ?
C24 C25 H25 120.2 . . ?
C26 C25 H25 120.2 . . ?
C27 C26 C25 120.2(5) . . ?
C27 C26 H26 119.9 . . ?
C25 C26 H26 119.9 . . ?
C26 C27 C28 119.8(5) . . ?
C26 C27 H27 120.1 . . ?
C28 C27 H27 120.1 . . ?
C23 C28 C27 120.2(5) . . ?
C23 C28 H28 119.9 . . ?
C27 C28 H28 119.9 . . ?
C29 O7 V2 128.2(2) . . ?
C29 O8 V3 126.3(2) . . ?
O7 C29 O8 126.5(3) . . ?
O7 C29 C30 111.4(5) . . ?
O8 C29 C30 122.1(5) . . ?
O7 C29 C30X 122.6(6) . . ?
O8 C29 C30X 110.8(6) . . ?
O9 C30 C37 112.2(8) . . ?
O9 C30 C31 107.6(10) . . ?
C37 C30 C31 111.5(9) . . ?
O9 C30 C29 109.1(9) . . ?
C37 C30 C29 104.9(9) . . ?
C31 C30 C29 111.6(7) . . ?
C30 O9 H9 109.5 . . ?
C36 C31 C32 116.9(5) . . ?
C36 C31 C30X 116.7(7) . . ?
C32 C31 C30X 126.3(7) . . ?
C36 C31 C30 122.9(6) . . ?
C32 C31 C30 119.3(6) . . ?
C33 C32 C31 121.6(5) . . ?
C33 C32 H32 119.2 . . ?
C31 C32 H32 119.2 . . ?
C34 C33 C32 120.5(5) . . ?
C34 C33 H33 119.7 . . ?
C32 C33 H33 119.7 . . ?
C33 C34 C35 118.9(5) . . ?
C33 C34 H34 120.6 . . ?
C35 C34 H34 120.6 . . ?
C36 C35 C34 120.3(5) . . ?
C36 C35 H35 119.9 . . ?
C34 C35 H35 119.9 . . ?
C35 C36 C31 121.7(5) . . ?
C35 C36 H36 119.2 . . ?
C31 C36 H36 119.2 . . ?
C38 C37 C42 119.6(9) . . ?
C38 C37 C30 120.6(8) . . ?
C42 C37 C30 119.9(9) . . ?
C37 C38 C39 121.6(11) . . ?
C37 C38 H38 119.2 . . ?
C39 C38 H38 119.2 . . ?
C40 C39 C38 118.2(11) . . ?
C40 C39 H39 120.9 . . ?
C38 C39 H39 120.9 . . ?
C39 C40 C41 121.1(12) . . ?
C39 C40 H40 119.5 . . ?
C41 C40 H40 119.5 . . ?
C42 C41 C40 117.6(11) . . ?
C42 C41 H41 121.2 . . ?
C40 C41 H41 121.2 . . ?
C37 C42 C41 121.6(11) . . ?
C37 C42 H42 119.2 . . ?
C41 C42 H42 119.2 . . ?
O9X C30X C37X 109.3(10) . . ?
O9X C30X C31 105.8(12) . . ?
C37X C30X C31 114.9(13) . . ?
O9X C30X C29 104.2(12) . . ?
C37X C30X C29 112.6(13) . . ?
C31 C30X C29 109.4(8) . . ?
C30X O9X H9X 109.5 . . ?
C38X C37X C42X 119.1(13) . . ?
C38X C37X C30X 120.8(10) . . ?
C42X C37X C30X 120.1(12) . . ?
C37X C38X C39X 121.7(13) . . ?
C37X C38X H38X 119.1 . . ?
C39X C38X H38X 119.1 . . ?
C40X C39X C38X 117.4(13) . . ?
C40X C39X H39X 121.3 . . ?
C38X C39X H39X 121.3 . . ?
C41X C40X C39X 120.5(14) . . ?
C41X C40X H40X 119.8 . . ?
C39X C40X H40X 119.8 . . ?
C42X C41X C40X 118.6(15) . . ?
C42X C41X H41X 120.7 . . ?
C40X C41X H41X 120.7 . . ?
C41X C42X C37X 122.6(14) . . ?
C41X C42X H42X 118.7 . . ?
C37X C42X H42X 118.7 . . ?
C43 O10 V3 131.6(2) . . ?
C43 O11 V4 135.5(2) . . ?
O11 C43 O10 126.1(3) . . ?
O11 C43 C44 115.1(3) . . ?
O10 C43 C44 118.7(4) . . ?
O12 C44 C51 106.2(4) . . ?
O12 C44 C45 110.1(4) . . ?
C51 C44 C45 111.2(4) . . ?
O12 C44 C43 108.7(4) . . ?
C51 C44 C43 108.4(3) . . ?
C45 C44 C43 112.1(3) . . ?
C44 O12 H12A 109.5 . . ?
C46 C45 C50 117.4(5) . . ?
C46 C45 C44 118.8(5) . . ?
C50 C45 C44 123.5(4) . . ?
C45 C46 C47 122.2(7) . . ?
C45 C46 H46 118.9 . . ?
C47 C46 H46 118.9 . . ?
C46 C47 C48 120.9(6) . . ?
C46 C47 H47 119.5 . . ?
C48 C47 H47 119.5 . . ?
C49 C48 C47 118.8(6) . . ?
C49 C48 H48 120.6 . . ?
C47 C48 H48 120.6 . . ?
C48 C49 C50 119.6(6) . . ?
C48 C49 H49 120.2 . . ?
C50 C49 H49 120.2 . . ?
C45 C50 C49 121.1(5) . . ?
C45 C50 H50 119.4 . . ?
C49 C50 H50 119.4 . . ?
C52 C51 C56 117.5(5) . . ?
C52 C51 C44 121.3(5) . . ?
C56 C51 C44 121.2(4) . . ?
C51 C52 C53 120.2(6) . . ?
C51 C52 H52 119.9 . . ?
C53 C52 H52 119.9 . . ?
C54 C53 C52 121.5(5) . . ?
C54 C53 H53 119.2 . . ?
C52 C53 H53 119.2 . . ?
C53 C54 C55 119.4(6) . . ?
C53 C54 H54 120.3 . . ?
C55 C54 H54 120.3 . . ?
C56 C55 C54 120.3(6) . . ?
C56 C55 H55 119.9 . . ?
C54 C55 H55 119.9 . . ?
C55 C56 C51 121.0(5) . . ?
C55 C56 H56 119.5 . . ?
C51 C56 H56 119.5 . . ?
C57 O13 V3 132.5(2) . . ?
C57 O14 V4 134.4(3) . . ?
O14 C57 O13 126.4(4) . . ?
O14 C57 C58 113.7(4) . . ?
O13 C57 C58 119.4(4) . . ?
O14 C57 C58X 117.8(6) . . ?
O13 C57 C58X 109.9(6) . . ?
O15 C58 C65 108.5(5) . . ?
O15 C58 C59 108.3(5) . . ?
C65 C58 C59 110.0(5) . . ?
O15 C58 C57 108.2(4) . . ?
C65 C58 C57 112.9(5) . . ?
C59 C58 C57 108.9(4) . . ?
C58 O15 H15 109.5 . . ?
C60 C59 C64 118.3(7) . . ?
C60 C59 C58 117.0(5) . . ?
C64 C59 C58 124.3(6) . . ?
C59 C60 C61 121.5(7) . . ?
C59 C60 H60 119.2 . . ?
C61 C60 H60 119.2 . . ?
C62 C61 C60 120.0(7) . . ?
C62 C61 H61 120.0 . . ?
C60 C61 H61 120.0 . . ?
C63 C62 C61 118.7(7) . . ?
C63 C62 H62 120.6 . . ?
C61 C62 H62 120.6 . . ?
C62 C63 C64 123.9(9) . . ?
C62 C63 H63 118.0 . . ?
C64 C63 H63 118.0 . . ?
C59 C64 C63 115.8(9) . . ?
C59 C64 H64 122.1 . . ?
C63 C64 H64 122.1 . . ?
C66 C65 C70 118.4(6) . . ?
C66 C65 C58 121.6(5) . . ?
C70 C65 C58 120.0(6) . . ?
C65 C66 C67 120.4(6) . . ?
C65 C66 H66 119.8 . . ?
C67 C66 H66 119.8 . . ?
C68 C67 C66 120.6(7) . . ?
C68 C67 H67 119.7 . . ?
C66 C67 H67 119.7 . . ?
C69 C68 C67 120.1(7) . . ?
C69 C68 H68 120.0 . . ?
C67 C68 H68 120.0 . . ?
C68 C69 C70 122.3(7) . . ?
C68 C69 H69 118.9 . . ?
C70 C69 H69 118.9 . . ?
C65 C70 C69 118.1(8) . . ?
C65 C70 H70 121.0 . . ?
C69 C70 H70 121.0 . . ?
O15X C58X C65X 104.4(11) . . ?
O15X C58X C59X 107.8(12) . . ?
C65X C58X C59X 110.2(12) . . ?
O15X C58X C57 116.1(10) . . ?
C65X C58X C57 105.8(10) . . ?
C59X C58X C57 112.2(10) . . ?
C58X O15X H15X 109.5 . . ?
C60X C59X C64X 117.4(13) . . ?
C60X C59X C58X 117.9(12) . . ?
C64X C59X C58X 124.8(13) . . ?
C59X C60X C61X 119.0(14) . . ?
C59X C60X H60X 120.5 . . ?
C61X C60X H60X 120.5 . . ?
C62X C61X C60X 118.9(16) . . ?
C62X C61X H61X 120.5 . . ?
C60X C61X H61X 120.5 . . ?
C63X C62X C61X 125.6(16) . . ?
C63X C62X H62X 117.2 . . ?
C61X C62X H62X 117.2 . . ?
C62X C63X C64X 118.0(15) . . ?
C62X C63X H63X 121.0 . . ?
C64X C63X H63X 121.0 . . ?
C59X C64X C63X 120.7(14) . . ?
C59X C64X H64X 119.7 . . ?
C63X C64X H64X 119.7 . . ?
C66X C65X C70X 120.7(13) . . ?
C66X C65X C58X 120.2(12) . . ?
C70X C65X C58X 119.0(12) . . ?
C65X C66X C67X 120.3(14) . . ?
C65X C66X H66X 119.8 . . ?
C67X C66X H66X 119.8 . . ?
C68X C67X C66X 117.7(16) . . ?
C68X C67X H67X 121.2 . . ?
C66X C67X H67X 121.2 . . ?
C69X C68X C67X 123.7(17) . . ?
C69X C68X H68X 118.2 . . ?
C67X C68X H68X 118.2 . . ?
C68X C69X C70X 119.6(16) . . ?
C68X C69X H69X 120.2 . . ?
C70X C69X H69X 120.2 . . ?
C65X C70X C69X 117.5(14) . . ?
C65X C70X H70X 121.2 . . ?
C69X C70X H70X 121.2 . . ?
C71 O16 V1 127.6(3) . . ?
C71 O17 V4 128.2(3) . 3_755 ?
O16 C71 O17 125.2(4) . . ?
O16 C71 C72 118.0(4) . . ?
O17 C71 C72 116.7(4) . . ?
O18 C72 C73 107.0(4) . . ?
O18 C72 C71 110.1(4) . . ?
C73 C72 C71 112.2(4) . . ?
O18 C72 C79 110.5(4) . . ?
C73 C72 C79 113.1(4) . . ?
C71 C72 C79 103.9(4) . . ?
C72 O18 H18A 109.5 . . ?
C78 C73 C74 118.2(5) . . ?
C78 C73 C72 119.3(4) . . ?
C74 C73 C72 122.3(4) . . ?
C75 C74 C73 121.1(4) . . ?
C75 C74 H74 119.4 . . ?
C73 C74 H74 119.4 . . ?
C74 C75 C76 120.2(5) . . ?
C74 C75 H75 119.9 . . ?
C76 C75 H75 119.9 . . ?
C77 C76 C75 119.3(5) . . ?
C77 C76 H76 120.4 . . ?
C75 C76 H76 120.4 . . ?
C76 C77 C78 121.0(5) . . ?
C76 C77 H77 119.5 . . ?
C78 C77 H77 119.5 . . ?
C77 C78 C73 120.1(5) . . ?
C77 C78 H78 119.9 . . ?
C73 C78 H78 119.9 . . ?
C84 C79 C80 118.7(6) . . ?
C84 C79 C72 121.2(5) . . ?
C80 C79 C72 120.2(6) . . ?
C79 C80 C81 118.5(8) . . ?
C79 C80 H80 120.7 . . ?
C81 C80 H80 120.7 . . ?
C82 C81 C80 120.3(8) . . ?
C82 C81 H81 119.9 . . ?
C80 C81 H81 119.9 . . ?
C83 C82 C81 121.1(9) . . ?
C83 C82 H82 119.4 . . ?
C81 C82 H82 119.4 . . ?
C82 C83 C84 119.9(8) . . ?
C82 C83 H83 120.0 . . ?
C84 C83 H83 120.0 . . ?
C83 C84 C79 121.5(6) . . ?
C83 C84 H84 119.3 . . ?
C79 C84 H84 119.3 . . ?
C85 O19 V4 130.7(2) . 3_755 ?
C85 O19 V1 129.8(2) . . ?
V4 O19 V1 98.45(11) 3_755 . ?
O19 C85 C86 114.5(4) . . ?
O19 C85 H85A 108.6 . . ?
C86 C85 H85A 108.6 . . ?
O19 C85 H85B 108.6 . . ?
C86 C85 H85B 108.6 . . ?
H85A C85 H85B 107.6 . . ?
C85 C86 C87 109.2(6) . . ?
C85 C86 H86A 109.8 . . ?
C87 C86 H86A 109.8 . . ?
C85 C86 H86B 109.8 . . ?
C87 C86 H86B 109.8 . . ?
H86A C86 H86B 108.3 . . ?
C86 C87 H87A 109.5 . . ?
C86 C87 H87B 109.5 . . ?
H87A C87 H87B 109.5 . . ?
C86 C87 H87C 109.5 . . ?
H87A C87 H87C 109.5 . . ?
H87B C87 H87C 109.5 . . ?
C88 O20 V1 129.0(3) . . ?
C88X O20 V1 116.6(8) . . ?
C88 O20 V4 128.7(3) . 3_755 ?
V1 O20 V4 99.81(12) . 3_755 ?
O20 C88 C89 100.8(6) . . ?
O20 C88 H88A 111.6 . . ?
C89 C88 H88A 111.6 . . ?
O20 C88 H88B 111.6 . . ?
C89 C88 H88B 111.6 . . ?
H88A C88 H88B 109.4 . . ?
C90 C89 C88 100.6(9) . . ?
C90 C89 H89A 111.6 . . ?
C88 C89 H89A 111.6 . . ?
C90 C89 H89B 111.6 . . ?
C88 C89 H89B 111.6 . . ?
H89A C89 H89B 109.4 . . ?
C89 C90 H90A 109.5 . . ?
C89 C90 H90B 109.5 . . ?
H90A C90 H90B 109.5 . . ?
C89 C90 H90C 109.5 . . ?
H90A C90 H90C 109.5 . . ?
H90B C90 H90C 109.5 . . ?
O20 C88X C89X 103.1(10) . . ?
O20 C88X H88C 111.1 . . ?
C89X C88X H88C 111.1 . . ?
O20 C88X H88D 111.1 . . ?
C89X C88X H88D 111.1 . . ?
H88C C88X H88D 109.1 . . ?
C90X C89X C88X 86.9(13) . . ?
C90X C89X H89C 114.2 . . ?
C88X C89X H89C 114.2 . . ?
C90X C89X H89D 114.2 . . ?
C88X C89X H89D 114.2 . . ?
H89C C89X H89D 111.3 . . ?
C89X C90X H90D 109.5 . . ?
C89X C90X H90E 109.5 . . ?
H90D C90X H90E 109.5 . . ?
C89X C90X H90F 109.5 . . ?
H90D C90X H90F 109.5 . . ?
H90E C90X H90F 109.5 . . ?
C91 O21 V2 126.4(3) . . ?
C91 O21 V3 126.7(3) . . ?
V2 O21 V3 100.55(11) . . ?
C92X C91 O21 133.9(12) . . ?
C92 C91 O21 120.9(6) . . ?
C92 C91 H91A 107.1 . . ?
O21 C91 H91A 107.1 . . ?
C92 C91 H91B 107.1 . . ?
O21 C91 H91B 107.1 . . ?
H91A C91 H91B 106.8 . . ?
C92X C91 H91C 103.7 . . ?
O21 C91 H91C 103.7 . . ?
C92X C91 H91D 103.7 . . ?
O21 C91 H91D 103.7 . . ?
H91C C91 H91D 105.4 . . ?
C91 C92 C93 107.4(7) . . ?
C91 C92 H92A 110.2 . . ?
C93 C92 H92A 110.2 . . ?
C91 C92 H92B 110.2 . . ?
C93 C92 H92B 110.2 . . ?
H92A C92 H92B 108.5 . . ?
C92 C93 H93A 109.5 . . ?
C92 C93 H93B 109.5 . . ?
H93A C93 H93B 109.5 . . ?
C92 C93 H93C 109.5 . . ?
H93A C93 H93C 109.5 . . ?
H93B C93 H93C 109.5 . . ?
C91 C92X C93X 117(2) . . ?
C91 C92X H92C 108.0 . . ?
C93X C92X H92C 108.0 . . ?
C91 C92X H92D 108.0 . . ?
C93X C92X H92D 108.0 . . ?
H92C C92X H92D 107.2 . . ?
C92X C93X H93D 109.5 . . ?
C92X C93X H93E 109.5 . . ?
H93D C93X H93E 109.5 . . ?
C92X C93X H93F 109.5 . . ?
H93D C93X H93F 109.5 . . ?
H93E C93X H93F 109.5 . . ?
C94 O22 V2 124.6(2) . . ?
C94 O22 V3 126.8(2) . . ?
V2 O22 V3 99.93(10) . . ?
O22 C94 C95 113.5(4) . . ?
O22 C94 H94A 108.9 . . ?
C95 C94 H94A 108.9 . . ?
O22 C94 H94B 108.9 . . ?
C95 C94 H94B 108.9 . . ?
H94A C94 H94B 107.7 . . ?
C94 C95 C96 111.7(5) . . ?
C94 C95 H95A 109.3 . . ?
C96 C95 H95A 109.3 . . ?
C94 C95 H95B 109.3 . . ?
C96 C95 H95B 109.3 . . ?
H95A C95 H95B 107.9 . . ?
C95 C96 H96A 109.5 . . ?
C95 C96 H96B 109.5 . . ?
H96A C96 H96B 109.5 . . ?
C95 C96 H96C 109.5 . . ?
H96A C96 H96C 109.5 . . ?
H96B C96 H96C 109.5 . . ?
O23 Na1 O24 88.66(7) . . ?
V2 O23 V1 131.35(14) . . ?
V2 O23 Na1 114.85(11) . . ?
V1 O23 Na1 113.79(10) . . ?
V3 O24 V4 130.63(13) . . ?
V3 O24 Na1 115.46(11) . . ?
V4 O24 Na1 113.91(10) . . ?
N1 C97 C98 174.8(16) . . ?
C97 C98 H98A 109.5 . . ?
C97 C98 H98B 109.5 . . ?
H98A C98 H98B 109.5 . . ?
C97 C98 H98C 109.5 . . ?
H98A C98 H98C 109.5 . . ?
H98B C98 H98C 109.5 . . ?
N1X C97X C98X 175.5(14) . . ?
C97X C98X H98D 109.5 . . ?
C97X C98X H98E 109.5 . . ?
H98D C98X H98E 109.5 . . ?
C97X C98X H98F 109.5 . . ?
H98D C98X H98F 109.5 . . ?
H98E C98X H98F 109.5 . . ?
N2 C99 C100 165(2) . . ?
C99 C100 H10D 109.5 . . ?
C99 C100 H10E 109.5 . . ?
H10D C100 H10E 109.5 . . ?
C99 C100 H10F 109.5 . . ?
H10D C100 H10F 109.5 . . ?
H10E C100 H10F 109.5 . . ?

loop_
_geom_bond_atom_site_label_1
_geom_bond_atom_site_label_2
_geom_bond_distance
_geom_bond_site_symmetry_2
_geom_bond_publ_flag
V1 O20 1.954(3) . ?
V1 O19 1.975(3) . ?
V1 O23 1.976(3) . ?
V1 O16 2.022(3) . ?
V1 O4 2.033(3) . ?
V1 O1 2.043(3) . ?
V1 V4 2.9901(9) 3_755 ?
V1 V2 3.3749(9) . ?
V1 V4 7.8834(9) . ?
V2 O23 1.726(2) . ?
V2 O21 1.941(3) . ?
V2 O22 1.962(2) . ?
V2 O2 2.016(3) . ?
V2 O5 2.031(3) . ?
V2 O7 2.113(3) . ?
V2 V3 3.0068(9) . ?
V3 O24 1.823(3) . ?
V3 O22 1.965(2) . ?
V3 O21 1.968(2) . ?
V3 O10 2.036(3) . ?
V3 O13 2.039(3) . ?
V3 O8 2.078(3) . ?
V3 V4 3.3893(8) . ?
V4 O24 1.907(3) . ?
V4 O20 1.955(3) 3_755 ?
V4 O19 1.973(3) 3_755 ?
V4 O11 2.020(3) . ?
V4 O14 2.024(3) . ?
V4 O17 2.057(3) 3_755 ?
O1 C1 1.260(5) . ?
O2 C1 1.249(5) . ?
C1 C2 1.543(5) . ?
C2 O3 1.415(5) . ?
C2 C3 1.528(7) . ?
C2 C9 1.540(7) . ?
O3 H3 0.8400 . ?
C3 C4 1.392(7) . ?
C3 C8 1.428(8) . ?
C4 C5 1.384(10) . ?
C4 H4 0.9500 . ?
C5 C6 1.393(12) . ?
C5 H5 0.9500 . ?
C6 C7 1.370(10) . ?
C6 H6 0.9500 . ?
C7 C8 1.374(8) . ?
C7 H7 0.9500 . ?
C8 H8 0.9500 . ?
C9 C14 1.367(8) . ?
C9 C10 1.384(9) . ?
C10 C11 1.379(11) . ?
C10 H10 0.9500 . ?
C11 C12 1.366(13) . ?
C11 H11 0.9500 . ?
C12 C13 1.379(13) . ?
C12 H12 0.9500 . ?
C13 C14 1.393(9) . ?
C13 H13 0.9500 . ?
C14 H14 0.9500 . ?
O4 C15 1.260(4) . ?
O5 C15 1.262(4) . ?
C15 C16 1.536(5) . ?
C16 O6 1.419(5) . ?
C16 C23 1.536(6) . ?
C16 C17 1.539(6) . ?
O6 H6A 0.8400 . ?
C17 C18 1.384(6) . ?
C17 C22 1.404(6) . ?
C18 C19 1.386(6) . ?
C18 H18 0.9500 . ?
C19 C20 1.387(8) . ?
C19 H19 0.9500 . ?
C20 C21 1.387(9) . ?
C20 H20 0.9500 . ?
C21 C22 1.383(8) . ?
C21 H21 0.9500 . ?
C22 H22 0.9500 . ?
C23 C24 1.362(6) . ?
C23 C28 1.394(6) . ?
C24 C25 1.378(7) . ?
C24 H24 0.9500 . ?
C25 C26 1.380(7) . ?
C25 H25 0.9500 . ?
C26 C27 1.363(9) . ?
C26 H26 0.9500 . ?
C27 C28 1.402(8) . ?
C27 H27 0.9500 . ?
C28 H28 0.9500 . ?
O7 C29 1.253(5) . ?
O8 C29 1.258(5) . ?
C29 C30 1.538(15) . ?
C29 C30X 1.58(2) . ?
C30 O9 1.446(10) . ?
C30 C37 1.518(12) . ?
C30 C31 1.535(15) . ?
O9 H9 0.8400 . ?
C31 C36 1.381(7) . ?
C31 C32 1.382(7) . ?
C31 C30X 1.53(2) . ?
C32 C33 1.378(7) . ?
C32 H32 0.9500 . ?
C33 C34 1.363(7) . ?
C33 H33 0.9500 . ?
C34 C35 1.379(8) . ?
C34 H34 0.9500 . ?
C35 C36 1.375(8) . ?
C35 H35 0.9500 . ?
C36 H36 0.9500 . ?
C37 C38 1.365(11) . ?
C37 C42 1.392(10) . ?
C38 C39 1.409(11) . ?
C38 H38 0.9500 . ?
C39 C40 1.391(13) . ?
C39 H39 0.9500 . ?
C40 C41 1.424(15) . ?
C40 H40 0.9500 . ?
C41 C42 1.395(12) . ?
C41 H41 0.9500 . ?
C42 H42 0.9500 . ?
C30X O9X 1.440(13) . ?
C30X C37X 1.517(14) . ?
O9X H9X 0.8400 . ?
C37X C38X 1.385(13) . ?
C37X C42X 1.387(12) . ?
C38X C39X 1.429(13) . ?
C38X H38X 0.9500 . ?
C39X C40X 1.427(14) . ?
C39X H39X 0.9500 . ?
C40X C41X 1.420(15) . ?
C40X H40X 0.9500 . ?
C41X C42X 1.387(15) . ?
C41X H41X 0.9500 . ?
C42X H42X 0.9500 . ?
O10 C43 1.250(5) . ?
O11 C43 1.246(5) . ?
C43 C44 1.551(5) . ?
C44 O12 1.421(6) . ?
C44 C51 1.530(7) . ?
C44 C45 1.532(6) . ?
O12 H12A 0.8400 . ?
C45 C46 1.366(7) . ?
C45 C50 1.397(7) . ?
C46 C47 1.367(9) . ?
C46 H46 0.9500 . ?
C47 C48 1.387(11) . ?
C47 H47 0.9500 . ?
C48 C49 1.375(10) . ?
C48 H48 0.9500 . ?
C49 C50 1.407(7) . ?
C49 H49 0.9500 . ?
C50 H50 0.9500 . ?
C51 C52 1.378(7) . ?
C51 C56 1.414(7) . ?
C52 C53 1.396(9) . ?
C52 H52 0.9500 . ?
C53 C54 1.341(9) . ?
C53 H53 0.9500 . ?
C54 C55 1.386(8) . ?
C54 H54 0.9500 . ?
C55 C56 1.364(7) . ?
C55 H55 0.9500 . ?
C56 H56 0.9500 . ?
O13 C57 1.255(5) . ?
O14 C57 1.234(5) . ?
C57 C58 1.545(6) . ?
C57 C58X 1.658(13) . ?
C58 O15 1.432(7) . ?
C58 C65 1.513(8) . ?
C58 C59 1.523(8) . ?
O15 H15 0.8400 . ?
C59 C60 1.379(8) . ?
C59 C64 1.383(9) . ?
C60 C61 1.390(9) . ?
C60 H60 0.9500 . ?
C61 C62 1.333(10) . ?
C61 H61 0.9500 . ?
C62 C63 1.330(10) . ?
C62 H62 0.9500 . ?
C63 C64 1.410(11) . ?
C63 H63 0.9500 . ?
C64 H64 0.9500 . ?
C65 C66 1.378(8) . ?
C65 C70 1.404(8) . ?
C66 C67 1.395(8) . ?
C66 H66 0.9500 . ?
C67 C68 1.346(9) . ?
C67 H67 0.9500 . ?
C68 C69 1.327(10) . ?
C68 H68 0.9500 . ?
C69 C70 1.405(10) . ?
C69 H69 0.9500 . ?
C70 H70 0.9500 . ?
C58X O15X 1.471(15) . ?
C58X C65X 1.504(15) . ?
C58X C59X 1.536(15) . ?
O15X H15X 0.8400 . ?
C59X C60X 1.396(14) . ?
C59X C64X 1.398(13) . ?
C60X C61X 1.420(14) . ?
C60X H60X 0.9500 . ?
C61X C62X 1.319(14) . ?
C61X H61X 0.9500 . ?
C62X C63X 1.281(14) . ?
C62X H62X 0.9500 . ?
C63X C64X 1.417(14) . ?
C63X H63X 0.9500 . ?
C64X H64X 0.9500 . ?
C65X C66X 1.382(14) . ?
C65X C70X 1.383(13) . ?
C66X C67X 1.403(14) . ?
C66X H66X 0.9500 . ?
C67X C68X 1.349(14) . ?
C67X H67X 0.9500 . ?
C68X C69X 1.342(14) . ?
C68X H68X 0.9500 . ?
C69X C70X 1.420(14) . ?
C69X H69X 0.9500 . ?
C70X H70X 0.9500 . ?
O16 C71 1.259(5) . ?
O17 C71 1.262(5) . ?
C71 C72 1.539(6) . ?
C72 O18 1.419(6) . ?
C72 C73 1.525(7) . ?
C72 C79 1.541(8) . ?
O18 H18A 0.8400 . ?
C73 C78 1.387(6) . ?
C73 C74 1.390(7) . ?
C74 C75 1.365(7) . ?
C74 H74 0.9500 . ?
C75 C76 1.381(7) . ?
C75 H75 0.9500 . ?
C76 C77 1.364(8) . ?
C76 H76 0.9500 . ?
C77 C78 1.380(7) . ?
C77 H77 0.9500 . ?
C78 H78 0.9500 . ?
C79 C84 1.381(8) . ?
C79 C80 1.393(8) . ?
C80 C81 1.413(14) . ?
C80 H80 0.9500 . ?
C81 C82 1.360(14) . ?
C81 H81 0.9500 . ?
C82 C83 1.342(12) . ?
C82 H82 0.9500 . ?
C83 C84 1.374(8) . ?
C83 H83 0.9500 . ?
C84 H84 0.9500 . ?
O19 C85 1.438(5) . ?
C85 C86 1.460(8) . ?
C85 H85A 0.9900 . ?
C85 H85B 0.9900 . ?
C86 C87 1.559(8) . ?
C86 H86A 0.9900 . ?
C86 H86B 0.9900 . ?
C87 H87A 0.9800 . ?
C87 H87B 0.9800 . ?
C87 H87C 0.9800 . ?
O20 C88 1.406(7) . ?
O20 C88X 1.504(14) . ?
C88 C89 1.669(10) . ?
C88 H88A 0.9900 . ?
C88 H88B 0.9900 . ?
C89 C90 1.557(12) . ?
C89 H89A 0.9900 . ?
C89 H89B 0.9900 . ?
C90 H90A 0.9800 . ?
C90 H90B 0.9800 . ?
C90 H90C 0.9800 . ?
C88X C89X 1.662(16) . ?
C88X H88C 0.9900 . ?
C88X H88D 0.9900 . ?
C89X C90X 1.545(19) . ?
C89X H89C 0.9900 . ?
C89X H89D 0.9900 . ?
C90X H90D 0.9800 . ?
C90X H90E 0.9800 . ?
C90X H90F 0.9800 . ?
O21 C91 1.440(5) . ?
C91 C92X 1.360(19) . ?
C91 C92 1.375(9) . ?
C91 H91A 0.9900 . ?
C91 H91B 0.9900 . ?
C91 H91C 0.9900 . ?
C91 H91D 0.9900 . ?
C92 C93 1.400(11) . ?
C92 H92A 0.9900 . ?
C92 H92B 0.9900 . ?
C93 H93A 0.9800 . ?
C93 H93B 0.9800 . ?
C93 H93C 0.9800 . ?
C92X C93X 1.40(2) . ?
C92X H92C 0.9900 . ?
C92X H92D 0.9900 . ?
C93X H93D 0.9800 . ?
C93X H93E 0.9800 . ?
C93X H93F 0.9800 . ?
O22 C94 1.451(5) . ?
C94 C95 1.458(7) . ?
C94 H94A 0.9900 . ?
C94 H94B 0.9900 . ?
C95 C96 1.521(8) . ?
C95 H95A 0.9900 . ?
C95 H95B 0.9900 . ?
C96 H96A 0.9800 . ?
C96 H96B 0.9800 . ?
C96 H96C 0.9800 . ?
Na1 O23 3.028(2) . ?
Na1 O24 3.049(2) . ?
N1 C97 1.186(12) . ?
C97 C98 1.456(14) . ?
C98 H98A 0.9800 . ?
C98 H98B 0.9800 . ?
C98 H98C 0.9800 . ?
N1X C97X 1.189(14) . ?
C97X C98X 1.478(16) . ?
C98X H98D 0.9800 . ?
C98X H98E 0.9800 . ?
C98X H98F 0.9800 . ?
N2 C99 1.180(15) . ?
C99 C100 1.484(17) . ?
C100 H10D 0.9800 . ?
C100 H10E 0.9800 . ?
C100 H10F 0.9800 . ?

loop_
_geom_hbond_atom_site_label_D
_geom_hbond_atom_site_label_H
_geom_hbond_atom_site_label_A
_geom_hbond_distance_DH
_geom_hbond_distance_HA
_geom_hbond_distance_DA
_geom_hbond_angle_DHA
_geom_hbond_site_symmetry_A
_geom_hbond_publ_flag
O6 H6A N1 0.84 2.14 2.681(12) 121.7 2_645 yes
O9 H9 O7 0.84 1.98 2.484(11) 117.3 . yes
O12 H12A N2 0.84 2.03 2.870(15) 179.6 . yes
O15 H15 O14 0.84 2.09 2.498(5) 109.5 . yes
O18 H18A N2 0.84 2.22 2.956(10) 146.4 3_755 yes
C88X H88C O4 0.99 2.41 2.95(2) 114.1 . yes
C88X H88D O14 0.99 2.40 3.06(2) 124.0 3_755 yes
C91 H91A O13 0.99 2.57 3.101(6) 113.8 . yes
C91 H91B O2 0.99 2.32 3.019(6) 127.1 . yes
C94 H94A O10 0.99 2.47 3.127(5) 123.4 . yes
C94 H94B O5 0.99 2.49 3.065(5) 116.4 . yes

loop_
_geom_torsion_atom_site_label_1
_geom_torsion_atom_site_label_2
_geom_torsion_atom_site_label_3
_geom_torsion_atom_site_label_4
_geom_torsion
_geom_torsion_site_symmetry_1
_geom_torsion_site_symmetry_2
_geom_torsion_site_symmetry_3
_geom_torsion_site_symmetry_4
_geom_torsion_publ_flag
V2 O2 C1 O1 6.7(6) . . . . ?
V2 O2 C1 C2 -170.8(3) . . . . ?
V1 O1 C1 O2 2.5(7) . . . . ?
V1 O1 C1 C2 180.0(3) . . . . ?
O2 C1 C2 O3 -159.9(4) . . . . ?
O1 C1 C2 O3 22.3(5) . . . . ?
O2 C1 C2 C3 81.0(5) . . . . ?
O1 C1 C2 C3 -96.8(4) . . . . ?
O2 C1 C2 C9 -42.6(5) . . . . ?
O1 C1 C2 C9 139.6(4) . . . . ?
O3 C2 C3 C4 33.3(6) . . . . ?
C9 C2 C3 C4 -86.4(6) . . . . ?
C1 C2 C3 C4 151.6(5) . . . . ?
O3 C2 C3 C8 -144.2(5) . . . . ?
C9 C2 C3 C8 96.1(6) . . . . ?
C1 C2 C3 C8 -25.9(7) . . . . ?
C8 C3 C4 C5 -1.0(10) . . . . ?
C2 C3 C4 C5 -178.7(6) . . . . ?
C3 C4 C5 C6 0.5(12) . . . . ?
C4 C5 C6 C7 0.8(13) . . . . ?
C5 C6 C7 C8 -1.4(13) . . . . ?
C6 C7 C8 C3 0.9(11) . . . . ?
C4 C3 C8 C7 0.4(9) . . . . ?
C2 C3 C8 C7 178.0(6) . . . . ?
O3 C2 C9 C14 -158.2(5) . . . . ?
C3 C2 C9 C14 -37.1(6) . . . . ?
C1 C2 C9 C14 83.7(6) . . . . ?
O3 C2 C9 C10 24.4(6) . . . . ?
C3 C2 C9 C10 145.4(5) . . . . ?
C1 C2 C9 C10 -93.8(5) . . . . ?
C14 C9 C10 C11 2.8(9) . . . . ?
C2 C9 C10 C11 -179.6(6) . . . . ?
C9 C10 C11 C12 -1.5(12) . . . . ?
C10 C11 C12 C13 -1.0(15) . . . . ?
C11 C12 C13 C14 2.2(15) . . . . ?
C10 C9 C14 C13 -1.7(10) . . . . ?
C2 C9 C14 C13 -179.2(6) . . . . ?
C12 C13 C14 C9 -0.8(12) . . . . ?
V1 O4 C15 O5 12.7(6) . . . . ?
V1 O4 C15 C16 -167.0(3) . . . . ?
V2 O5 C15 O4 5.5(6) . . . . ?
V2 O5 C15 C16 -174.8(3) . . . . ?
O4 C15 C16 O6 -169.7(4) . . . . ?
O5 C15 C16 O6 10.6(5) . . . . ?
O4 C15 C16 C23 -52.8(5) . . . . ?
O5 C15 C16 C23 127.5(4) . . . . ?
O4 C15 C16 C17 69.5(5) . . . . ?
O5 C15 C16 C17 -110.2(4) . . . . ?
O6 C16 C17 C18 -154.0(4) . . . . ?
C23 C16 C17 C18 87.2(5) . . . . ?
C15 C16 C17 C18 -33.9(6) . . . . ?
O6 C16 C17 C22 29.7(6) . . . . ?
C23 C16 C17 C22 -89.1(5) . . . . ?
C15 C16 C17 C22 149.8(4) . . . . ?
C22 C17 C18 C19 -0.4(7) . . . . ?
C16 C17 C18 C19 -176.6(5) . . . . ?
C17 C18 C19 C20 -0.1(8) . . . . ?
C18 C19 C20 C21 0.7(10) . . . . ?
C19 C20 C21 C22 -0.7(11) . . . . ?
C20 C21 C22 C17 0.2(11) . . . . ?
C18 C17 C22 C21 0.4(8) . . . . ?
C16 C17 C22 C21 176.8(6) . . . . ?
O6 C16 C23 C24 -152.5(4) . . . . ?
C15 C16 C23 C24 89.7(5) . . . . ?
C17 C16 C23 C24 -32.2(5) . . . . ?
O6 C16 C23 C28 27.2(5) . . . . ?
C15 C16 C23 C28 -90.6(5) . . . . ?
C17 C16 C23 C28 147.5(4) . . . . ?
C28 C23 C24 C25 -0.9(8) . . . . ?
C16 C23 C24 C25 178.8(5) . . . . ?
C23 C24 C25 C26 -0.3(9) . . . . ?
C24 C25 C26 C27 1.0(10) . . . . ?
C25 C26 C27 C28 -0.6(10) . . . . ?
C24 C23 C28 C27 1.4(8) . . . . ?
C16 C23 C28 C27 -178.4(5) . . . . ?
C26 C27 C28 C23 -0.7(10) . . . . ?
V2 O7 C29 O8 1.7(6) . . . . ?
V2 O7 C29 C30 179.3(5) . . . . ?
V2 O7 C29 C30X -172.9(7) . . . . ?
V3 O8 C29 O7 -3.3(6) . . . . ?
V3 O8 C29 C30 179.3(6) . . . . ?
V3 O8 C29 C30X 171.8(7) . . . . ?
O7 C29 C30 O9 -9.3(10) . . . . ?
O8 C29 C30 O9 168.4(7) . . . . ?
O7 C29 C30 C37 111.1(6) . . . . ?
O8 C29 C30 C37 -71.2(9) . . . . ?
O7 C29 C30 C31 -128.0(5) . . . . ?
O8 C29 C30 C31 49.7(8) . . . . ?
O9 C30 C31 C36 86.8(9) . . . . ?
C37 C30 C31 C36 -36.6(11) . . . . ?
C29 C30 C31 C36 -153.6(6) . . . . ?
O9 C30 C31 C32 -82.3(9) . . . . ?
C37 C30 C31 C32 154.2(7) . . . . ?
C29 C30 C31 C32 37.3(9) . . . . ?
C36 C31 C32 C33 -2.6(8) . . . . ?
C30X C31 C32 C33 -179.0(8) . . . . ?
C30 C31 C32 C33 167.2(6) . . . . ?
C31 C32 C33 C34 0.7(9) . . . . ?
C32 C33 C34 C35 1.8(10) . . . . ?
C33 C34 C35 C36 -2.5(12) . . . . ?
C34 C35 C36 C31 0.6(12) . . . . ?
C32 C31 C36 C35 1.9(10) . . . . ?
C30X C31 C36 C35 178.7(9) . . . . ?
C30 C31 C36 C35 -167.4(8) . . . . ?
O9 C30 C37 C38 -167.3(11) . . . . ?
C31 C30 C37 C38 -46.5(14) . . . . ?
C29 C30 C37 C38 74.4(12) . . . . ?
O9 C30 C37 C42 13.4(16) . . . . ?
C31 C30 C37 C42 134.2(9) . . . . ?
C29 C30 C37 C42 -104.9(10) . . . . ?
C42 C37 C38 C39 -1.0(16) . . . . ?
C30 C37 C38 C39 179.7(11) . . . . ?
C37 C38 C39 C40 -3(2) . . . . ?
C38 C39 C40 C41 7(3) . . . . ?
C39 C40 C41 C42 -6(3) . . . . ?
C38 C37 C42 C41 2.1(15) . . . . ?
C30 C37 C42 C41 -178.6(11) . . . . ?
C40 C41 C42 C37 1.1(19) . . . . ?
C36 C31 C30X O9X 82.4(11) . . . . ?
C32 C31 C30X O9X -101.2(11) . . . . ?
C36 C31 C30X C37X -38.3(14) . . . . ?
C32 C31 C30X C37X 138.2(11) . . . . ?
C36 C31 C30X C29 -166.0(7) . . . . ?
C32 C31 C30X C29 10.5(13) . . . . ?
O7 C29 C30X O9X 0.6(13) . . . . ?
O8 C29 C30X O9X -174.7(8) . . . . ?
O7 C29 C30X C37X 118.9(9) . . . . ?
O8 C29 C30X C37X -56.4(12) . . . . ?
O7 C29 C30X C31 -112.1(8) . . . . ?
O8 C29 C30X C31 72.5(9) . . . . ?
O9X C30X C37X C38X -167.0(16) . . . . ?
C31 C30X C37X C38X -48(2) . . . . ?
C29 C30X C37X C38X 78(2) . . . . ?
O9X C30X C37X C42X 15(2) . . . . ?
C31 C30X C37X C42X 133.5(14) . . . . ?
C29 C30X C37X C42X -100.5(16) . . . . ?
C42X C37X C38X C39X -3(3) . . . . ?
C30X C37X C38X C39X 179.2(16) . . . . ?
C37X C38X C39X C40X 1(2) . . . . ?
C38X C39X C40X C41X 2(3) . . . . ?
C39X C40X C41X C42X -5(4) . . . . ?
C40X C41X C42X C37X 4(4) . . . . ?
C38X C37X C42X C41X 0(3) . . . . ?
C30X C37X C42X C41X 178(2) . . . . ?
V4 O11 C43 O10 0.6(6) . . . . ?
V4 O11 C43 C44 -178.1(3) . . . . ?
V3 O10 C43 O11 5.6(6) . . . . ?
V3 O10 C43 C44 -175.8(3) . . . . ?
O11 C43 C44 O12 0.4(5) . . . . ?
O10 C43 C44 O12 -178.4(3) . . . . ?
O11 C43 C44 C51 115.4(4) . . . . ?
O10 C43 C44 C51 -63.3(5) . . . . ?
O11 C43 C44 C45 -121.5(4) . . . . ?
O10 C43 C44 C45 59.7(5) . . . . ?
O12 C44 C45 C46 26.5(7) . . . . ?
C51 C44 C45 C46 -90.9(7) . . . . ?
C43 C44 C45 C46 147.5(6) . . . . ?
O12 C44 C45 C50 -160.4(5) . . . . ?
C51 C44 C45 C50 82.2(6) . . . . ?
C43 C44 C45 C50 -39.3(7) . . . . ?
C50 C45 C46 C47 1.0(12) . . . . ?
C44 C45 C46 C47 174.6(8) . . . . ?
C45 C46 C47 C48 2.0(16) . . . . ?
C46 C47 C48 C49 -4.4(16) . . . . ?
C47 C48 C49 C50 3.7(13) . . . . ?
C46 C45 C50 C49 -1.6(9) . . . . ?
C44 C45 C50 C49 -174.9(5) . . . . ?
C48 C49 C50 C45 -0.8(10) . . . . ?
O12 C44 C51 C52 15.6(5) . . . . ?
C45 C44 C51 C52 135.4(5) . . . . ?
C43 C44 C51 C52 -101.0(5) . . . . ?
O12 C44 C51 C56 -167.6(4) . . . . ?
C45 C44 C51 C56 -47.9(5) . . . . ?
C43 C44 C51 C56 75.7(5) . . . . ?
C56 C51 C52 C53 1.4(8) . . . . ?
C44 C51 C52 C53 178.2(5) . . . . ?
C51 C52 C53 C54 0.9(10) . . . . ?
C52 C53 C54 C55 -2.9(10) . . . . ?
C53 C54 C55 C56 2.7(9) . . . . ?
C54 C55 C56 C51 -0.4(8) . . . . ?
C52 C51 C56 C55 -1.6(7) . . . . ?
C44 C51 C56 C55 -178.5(4) . . . . ?
V4 O14 C57 O13 3.5(7) . . . . ?
V4 O14 C57 C58 175.2(3) . . . . ?
V4 O14 C57 C58X -146.4(6) . . . . ?
V3 O13 C57 O14 1.9(7) . . . . ?
V3 O13 C57 C58 -169.4(3) . . . . ?
V3 O13 C57 C58X 153.7(6) . . . . ?
O14 C57 C58 O15 -0.7(6) . . . . ?
O13 C57 C58 O15 171.7(4) . . . . ?
O14 C57 C58 C65 -120.7(5) . . . . ?
O13 C57 C58 C65 51.6(6) . . . . ?
O14 C57 C58 C59 116.8(5) . . . . ?
O13 C57 C58 C59 -70.9(6) . . . . ?
O15 C58 C59 C60 -54.8(8) . . . . ?
C65 C58 C59 C60 63.6(8) . . . . ?
C57 C58 C59 C60 -172.2(6) . . . . ?
O15 C58 C59 C64 117.3(10) . . . . ?
C65 C58 C59 C64 -124.4(10) . . . . ?
C57 C58 C59 C64 -0.1(12) . . . . ?
C64 C59 C60 C61 7.2(15) . . . . ?
C58 C59 C60 C61 179.7(8) . . . . ?
C59 C60 C61 C62 -0.7(16) . . . . ?
C60 C61 C62 C63 2(2) . . . . ?
C61 C62 C63 C64 -10(3) . . . . ?
C60 C59 C64 C63 -13.9(18) . . . . ?
C58 C59 C64 C63 174.1(11) . . . . ?
C62 C63 C64 C59 16(2) . . . . ?
O15 C58 C65 C66 169.1(5) . . . . ?
C59 C58 C65 C66 50.9(7) . . . . ?
C57 C58 C65 C66 -71.0(7) . . . . ?
O15 C58 C65 C70 -12.6(8) . . . . ?
C59 C58 C65 C70 -130.9(6) . . . . ?
C57 C58 C65 C70 107.2(7) . . . . ?
C70 C65 C66 C67 2.1(10) . . . . ?
C58 C65 C66 C67 -179.6(6) . . . . ?
C65 C66 C67 C68 0.2(11) . . . . ?
C66 C67 C68 C69 0.0(13) . . . . ?
C67 C68 C69 C70 -2.5(15) . . . . ?
C66 C65 C70 C69 -4.5(11) . . . . ?
C58 C65 C70 C69 177.2(7) . . . . ?
C68 C69 C70 C65 4.8(15) . . . . ?
O14 C57 C58X O15X 135.5(9) . . . . ?
O13 C57 C58X O15X -19.1(12) . . . . ?
O14 C57 C58X C65X -109.3(10) . . . . ?
O13 C57 C58X C65X 96.2(10) . . . . ?
O14 C57 C58X C59X 11.0(12) . . . . ?
O13 C57 C58X C59X -143.6(9) . . . . ?
O15X C58X C59X C60X -55.5(14) . . . . ?
C65X C58X C59X C60X -168.8(11) . . . . ?
C57 C58X C59X C60X 73.5(13) . . . . ?
O15X C58X C59X C64X 122.5(14) . . . . ?
C65X C58X C59X C64X 9.2(18) . . . . ?
C57 C58X C59X C64X -108.5(13) . . . . ?
C64X C59X C60X C61X 0.4(5) . . . . ?
C58X C59X C60X C61X 178.6(13) . . . . ?
C59X C60X C61X C62X -2.2(6) . . . . ?
C60X C61X C62X C63X 6.6(14) . . . . ?
C61X C62X C63X C64X -8.4(17) . . . . ?
C60X C59X C64X C63X -2.2(12) . . . . ?
C58X C59X C64X C63X 179.7(15) . . . . ?
C62X C63X C64X C59X 6.0(16) . . . . ?
O15X C58X C65X C66X 148.0(19) . . . . ?
C59X C58X C65X C66X -97(2) . . . . ?
C57 C58X C65X C66X 25(2) . . . . ?
O15X C58X C65X C70X -30(2) . . . . ?
C59X C58X C65X C70X 85(2) . . . . ?
C57 C58X C65X C70X -153.4(17) . . . . ?
C70X C65X C66X C67X 2(4) . . . . ?
C58X C65X C66X C67X -176(2) . . . . ?
C65X C66X C67X C68X -3(4) . . . . ?
C66X C67X C68X C69X -1(4) . . . . ?
C67X C68X C69X C70X 7(5) . . . . ?
C66X C65X C70X C69X 3(4) . . . . ?
C58X C65X C70X C69X -178(2) . . . . ?
C68X C69X C70X C65X -8(4) . . . . ?
V1 O16 C71 O17 -6.8(7) . . . . ?
V1 O16 C71 C72 169.1(3) . . . . ?
V4 O17 C71 O16 6.5(7) 3_755 . . . ?
V4 O17 C71 C72 -169.5(3) 3_755 . . . ?
O16 C71 C72 O18 171.4(4) . . . . ?
O17 C71 C72 O18 -12.3(6) . . . . ?
O16 C71 C72 C73 52.4(6) . . . . ?
O17 C71 C72 C73 -131.3(4) . . . . ?
O16 C71 C72 C79 -70.2(5) . . . . ?
O17 C71 C72 C79 106.1(5) . . . . ?
O18 C72 C73 C78 82.4(5) . . . . ?
C71 C72 C73 C78 -156.7(4) . . . . ?
C79 C72 C73 C78 -39.5(6) . . . . ?
O18 C72 C73 C74 -92.1(5) . . . . ?
C71 C72 C73 C74 28.8(6) . . . . ?
C79 C72 C73 C74 146.0(5) . . . . ?
C78 C73 C74 C75 0.4(7) . . . . ?
C72 C73 C74 C75 175.1(5) . . . . ?
C73 C74 C75 C76 1.5(8) . . . . ?
C74 C75 C76 C77 -2.2(8) . . . . ?
C75 C76 C77 C78 1.0(9) . . . . ?
C76 C77 C78 C73 0.9(8) . . . . ?
C74 C73 C78 C77 -1.6(7) . . . . ?
C72 C73 C78 C77 -176.4(5) . . . . ?
O18 C72 C79 C84 -162.9(4) . . . . ?
C73 C72 C79 C84 -43.0(6) . . . . ?
C71 C72 C79 C84 79.0(5) . . . . ?
O18 C72 C79 C80 18.8(7) . . . . ?
C73 C72 C79 C80 138.7(5) . . . . ?
C71 C72 C79 C80 -99.3(6) . . . . ?
C84 C79 C80 C81 -1.8(10) . . . . ?
C72 C79 C80 C81 176.6(7) . . . . ?
C79 C80 C81 C82 2.2(15) . . . . ?
C80 C81 C82 C83 -2.0(16) . . . . ?
C81 C82 C83 C84 1.2(14) . . . . ?
C82 C83 C84 C79 -0.8(10) . . . . ?
C80 C79 C84 C83 1.1(8) . . . . ?
C72 C79 C84 C83 -177.3(5) . . . . ?
V4 O19 C85 C86 -79.7(5) 3_755 . . . ?
V1 O19 C85 C86 86.1(5) . . . . ?
O19 C85 C86 C87 -174.6(4) . . . . ?
V1 O20 C88 C89 -103.4(5) . . . . ?
V4 O20 C88 C89 98.2(6) 3_755 . . . ?
O20 C88 C89 C90 177.4(12) . . . . ?
V1 O20 C88X C89X 106.6(11) . . . . ?
V4 O20 C88X C89X -132.5(9) 3_755 . . . ?
O20 C88X C89X C90X 159.1(16) . . . . ?
V2 O21 C91 C92X -86(2) . . . . ?
V3 O21 C91 C92X 61(2) . . . . ?
V2 O21 C91 C92 118.9(6) . . . . ?
V3 O21 C91 C92 -94.6(6) . . . . ?
O21 C91 C92 C93 -58.1(9) . . . . ?
O21 C91 C92X C93X -159(2) . . . . ?
V2 O22 C94 C95 -97.0(4) . . . . ?
V3 O22 C94 C95 121.9(4) . . . . ?
O22 C94 C95 C96 -61.9(6) . . . . ?
O21 V2 O23 V1 142.26(16) . . . . ?
O22 V2 O23 V1 -136.08(16) . . . . ?
O2 V2 O23 V1 48.79(18) . . . . ?
O5 V2 O23 V1 -40.85(18) . . . . ?
O7 V2 O23 V1 -5.8(7) . . . . ?
V3 V2 O23 V1 -176.51(13) . . . . ?
O21 V2 O23 Na1 -38.01(13) . . . . ?
O22 V2 O23 Na1 43.65(12) . . . . ?
O2 V2 O23 Na1 -131.48(12) . . . . ?
O5 V2 O23 Na1 138.88(11) . . . . ?
O7 V2 O23 Na1 173.9(5) . . . . ?
V3 V2 O23 Na1 3.22(12) . . . . ?
V1 V2 O23 Na1 179.7(2) . . . . ?
O22 V3 O24 V4 142.42(16) . . . . ?
O21 V3 O24 V4 -137.81(17) . . . . ?
O10 V3 O24 V4 48.09(18) . . . . ?
O13 V3 O24 V4 -43.58(18) . . . . ?
V2 V3 O24 V4 -177.04(13) . . . . ?
O22 V3 O24 Na1 -38.74(12) . . . . ?
O21 V3 O24 Na1 41.04(12) . . . . ?
O10 V3 O24 Na1 -133.06(11) . . . . ?
O13 V3 O24 Na1 135.26(12) . . . . ?
V2 V3 O24 Na1 1.80(11) . . . . ?
V4 V3 O24 Na1 178.8(2) . . . . ?
